data_1556525
loop_
_publ_author_name
'Sukhikh, T.S.'
'Vostrikova, K.E.'

_publ_section_title
;
 Assembly of Mn(III) Schiff Base Complexes with Heptacyanorhenate (IV)
;
_journal_name_full Inorganics
_journal_page_first 59
_journal_paper_doi 10.3390/inorganics5030059
_journal_volume 5
_journal_year 2017
_chemical_formula_moiety '2(C118.5 H112 Mn6 N22.5 O14 Re1.5), 2(Cl0.25 O0.5), 1.5(Cl), F6 P, O'
_chemical_formula_sum 'C237 H224 Cl2 F6 Mn12 N45 O30 P Re3'
_chemical_formula_weight 5616.35
_space_group_crystal_system triclinic
_space_group_IT_number 2
_space_group_name_Hall '-P 1'
_space_group_name_H-M_alt 'P -1'
_atom_sites_solution_hydrogens mixed
_cell_angle_alpha 94.4470(10)
_cell_angle_beta 93.2230(10)
_cell_angle_gamma 94.1440(10)
_cell_formula_units_Z 1
_cell_length_a 13.8130(3)
_cell_length_b 15.0609(3)
_cell_length_c 30.1361(7)
_cell_measurement_reflns_used 5205
_cell_measurement_temperature 150(2)
_cell_measurement_theta_max 22.69
_cell_measurement_theta_min 2.37
_cell_volume 6222.1(2)
_computing_molecular_graphics 'Olex2 (Dolomanov et al., 2009)'
_computing_publication_material 'Olex2 (Dolomanov et al., 2009)'
_computing_structure_refinement 'ShelXL (Sheldrick, 2015)'
_diffrn_ambient_temperature 150(2)
_diffrn_measured_fraction_theta_full 0.997
_diffrn_measured_fraction_theta_max 0.997
_diffrn_measurement_device_type 'CCD area detector'
_diffrn_measurement_method 'phi and omega scans'
_diffrn_radiation_monochromator graphite
_diffrn_radiation_type MoK\a
_diffrn_radiation_wavelength 0.71073
_diffrn_reflns_av_R_equivalents 0.0787
_diffrn_reflns_av_unetI/netI 0.1284
_diffrn_reflns_Laue_measured_fraction_full 0.997
_diffrn_reflns_Laue_measured_fraction_max 0.997
_diffrn_reflns_limit_h_max 16
_diffrn_reflns_limit_h_min -16
_diffrn_reflns_limit_k_max 17
_diffrn_reflns_limit_k_min -17
_diffrn_reflns_limit_l_max 35
_diffrn_reflns_limit_l_min -35
_diffrn_reflns_number 53423
_diffrn_reflns_point_group_measured_fraction_full 0.997
_diffrn_reflns_point_group_measured_fraction_max 0.997
_diffrn_reflns_theta_full 25.083
_diffrn_reflns_theta_max 25.083
_diffrn_reflns_theta_min 1.667
_exptl_absorpt_coefficient_mu 2.143
_exptl_absorpt_correction_T_max 0.7452
_exptl_absorpt_correction_T_min 0.6450
_exptl_absorpt_correction_type multi-scan
_exptl_crystal_colour red
_exptl_crystal_colour_primary red
_exptl_crystal_density_diffrn 1.499
_exptl_crystal_density_meas .
_exptl_crystal_description plate
_exptl_crystal_F_000 2829
_exptl_crystal_size_max 0.24
_exptl_crystal_size_mid 0.1
_exptl_crystal_size_min 0.04
_refine_diff_density_max 1.416
_refine_diff_density_min -1.186
_refine_diff_density_rms 0.118
_refine_ls_extinction_coef .
_refine_ls_extinction_method none
_refine_ls_goodness_of_fit_ref 0.978
_refine_ls_hydrogen_treatment constr
_refine_ls_matrix_type full
_refine_ls_number_parameters 1593
_refine_ls_number_reflns 22053
_refine_ls_number_restraints 27
_refine_ls_restrained_S_all 0.979
_refine_ls_R_factor_all 0.1131
_refine_ls_R_factor_gt 0.0570
_refine_ls_shift/su_max 0.001
_refine_ls_shift/su_mean 0.000
_refine_ls_structure_factor_coef Fsqd
_refine_ls_weighting_details 'w=1/[\s^2^(Fo^2^)+(0.0550P)^2^] where P=(Fo^2^+2Fc^2^)/3'
_refine_ls_weighting_scheme calc
_refine_ls_wR_factor_gt 0.1131
_refine_ls_wR_factor_ref 0.1331
_reflns_Friedel_coverage 0.000
_reflns_Friedel_fraction_full .
_reflns_Friedel_fraction_max .
_reflns_number_gt 13745
_reflns_number_total 22053
_reflns_threshold_expression 'I > 2\s(I)'
_cod_data_source_file cd4_kv836.cif
_cod_data_source_block kv836_1_kv
_cod_database_code 1556525
_shelx_space_group_comment
;
The symmetry employed for this shelxl refinement is uniquely defined
by the following loop, which should always be used as a source of
symmetry information in preference to the above space-group names.
They are only intended as comments.
;
_olex2_refinement_description
;
1. Fixed Uiso
 At 1.2 times of:
  All C(H) groups, All C(H,H) groups
 At 1.5 times of:
  All C(H,H,H) groups, All O(H,H) groups
2. Restrained distances
 C815-Re2
 2.1 with sigma of 0.02
 C810-Re2
 2.1 with sigma of 0.02
 N815-C815
 1.16 with sigma of 0.02
 C813-N813
 1.16 with sigma of 0.02
 Re2-C810 = Re2-C811 = Re2-C815 = Re2-C814 = Re2-C816
 2.1 with sigma of 0.02
 N811-C811 = N810-C810 = N814-C814 = N815-C815 = N813-C813 = N816-C816
 1.16 with sigma of 0.002
 C812-Re2
 2.1 with sigma of 0.02
 C812-N812
 1.16 with sigma of 0.002
 C811-N811
 1.16 with sigma of 0.02
 C810-N810
 1.16 with sigma of 0.02
 Re2-C813
 2.1 with sigma of 0.02
 Re2-N816
 3.25 with sigma of 0.04
 Re2-N815
 3.25 with sigma of 0.04
 Re2-N814
 3.25 with sigma of 0.04
 Re2-N811
 3.25 with sigma of 0.04
 Re2-N810
 3.25 with sigma of 0.04
 N812-Re2
 3.25 with sigma of 0.04
 N813-Re2
 3.25 with sigma of 0.04
3. Others
 Fixed Sof: C814(0.5) Re2(0.5) N810(0.5) N811(0.5) N812(0.5) N813(0.5)
 N814(0.5) N815(0.5) N816(0.5) C810(0.5) C811(0.5) C812(0.5) C813(0.5)
 C815(0.5) C816(0.5) Cl2(0.25) Cl3(0.25) O2S(0.5) Cl1(0.5) O1S(0.5)
4.a Rotating group:
 O53(H53A,H53B), O63(H63A,H63B)
4.b Secondary CH2 refined with riding coordinates:
 C118(H11A,H11B), C119(H11F,H11G), C218(H21F,H21G), C219(H21A,H21B), C318(H31F,
 H31G), C319(H31D,H31E), C418(H41F,H41G), C419(H41D,H41E), C518(H51A,H51B),
 C519(H51F,H51G), C618(H61A,H61B), C619(H61F,H61G)
4.c Aromatic/amide H refined with riding coordinates:
 C111(H111), C112(H112), C115(H115), C117(H117), C120(H120), C123(H123),
 C124(H124), C127(H127), C211(H211), C212(H212), C215(H215), C217(H217),
 C220(H220), C223(H223), C224(H224), C227(H227), C311(H311), C312(H312),
 C315(H315), C317(H317), C320(H320), C323(H323), C324(H324), C327(H327),
 C411(H411), C412(H412), C415(H415), C417(H417), C420(H420), C423(H423),
 C424(H424), C427(H427), C511(H511), C512(H512), C515(H515), C517(H517),
 C520(H520), C523(H523), C524(H524), C527(H527), C611(H611), C612(H612),
 C615(H615), C617(H617), C620(H620), C623(H623), C624(H624), C627(H627)
4.d Idealised Me refined as rotating group:
 C114(H11C,H11D,H11E), C126(H12A,H12B,H12C), C214(H21C,H21D,H21E), C226(H22A,
 H22B,H22C), C314(H31A,H31B,H31C), C326(H32A,H32B,H32C), C414(H41A,H41B,H41C),
 C426(H42A,H42B,H42C), C514(H51C,H51D,H51E), C526(H52A,H52B,H52C), C614(H61C,
 H61D,H61E), C626(H62A,H62B,H62C)
;
_olex2_submission_special_instructions 'No special instructions were received'

loop_
_space_group_symop_operation_xyz
'x, y, z'
'-x, -y, -z'

loop_
_atom_site_label
_atom_site_type_symbol
_atom_site_fract_x
_atom_site_fract_y
_atom_site_fract_z
_atom_site_U_iso_or_equiv
_atom_site_adp_type
_atom_site_occupancy
_atom_site_site_symmetry_order
_atom_site_calc_flag
_atom_site_refinement_flags_posn
_atom_site_refinement_flags_adp
_atom_site_refinement_flags_occupancy
_atom_site_disorder_assembly
_atom_site_disorder_group
Re1 Re 0.41107(2) 0.35476(2) 0.28699(2) 0.02520(9) Uani 1 1 d . . . . .
Mn1 Mn 0.37401(8) 0.25850(7) 0.11015(4) 0.0414(3) Uani 1 1 d . . . . .
Mn2 Mn 0.49672(8) 0.49421(6) 0.44272(4) 0.0341(3) Uani 1 1 d . . . . .
Mn3 Mn 0.79263(8) 0.36508(6) 0.28598(4) 0.0333(3) Uani 1 1 d . . . . .
Mn4 Mn 0.04921(8) 0.38143(6) 0.25973(4) 0.0357(3) Uani 1 1 d . . . . .
Mn5 Mn 0.45002(8) 0.02506(6) 0.28456(4) 0.0399(3) Uani 1 1 d . . . . .
Mn6 Mn 0.41721(8) 0.69309(6) 0.25359(4) 0.0354(3) Uani 1 1 d . . . . .
O11 O 0.3383(4) 0.3535(4) 0.07761(18) 0.0523(14) Uani 1 1 d . . . . .
O12 O 0.2464(4) 0.2093(3) 0.11209(19) 0.0563(16) Uani 1 1 d . . . . .
O21 O 0.5308(3) 0.4137(3) 0.48553(15) 0.0392(12) Uani 1 1 d . . . . .
O22 O 0.6194(3) 0.5558(3) 0.44460(16) 0.0380(12) Uani 1 1 d . . . . .
O31 O 0.8170(3) 0.2710(3) 0.32085(17) 0.0380(12) Uani 1 1 d . . . . .
O32 O 0.8525(4) 0.3146(3) 0.23660(17) 0.0448(13) Uani 1 1 d . . . . .
O41 O 0.0213(3) 0.4768(3) 0.22648(17) 0.0367(12) Uani 1 1 d . . . . .
O42 O -0.0149(4) 0.4263(3) 0.30948(17) 0.0421(13) Uani 1 1 d . . . . .
O51 O 0.5077(4) -0.0183(3) 0.23391(18) 0.0476(14) Uani 1 1 d . . . . .
O52 O 0.3331(4) -0.0454(3) 0.26955(18) 0.0477(14) Uani 1 1 d . . . . .
O53 O 0.5044(4) -0.0977(3) 0.32018(18) 0.0562(15) Uani 1 1 d . . . . .
H53A H 0.5450 -0.1256 0.3036 0.084 Uiso 1 1 d GR . . . .
H53B H 0.4538 -0.1348 0.3237 0.084 Uiso 1 1 d GR . . . .
O61 O 0.3725(4) 0.7480(3) 0.30660(16) 0.0395(12) Uani 1 1 d . . . . .
O62 O 0.5416(4) 0.7522(3) 0.26397(18) 0.0467(14) Uani 1 1 d . . . . .
O63 O 0.3564(4) 0.8022(3) 0.21446(19) 0.0601(16) Uani 1 1 d . . . . .
H63A H 0.4005 0.8222 0.1968 0.090 Uiso 1 1 d GR . . . .
H63B H 0.3419 0.8472 0.2330 0.090 Uiso 1 1 d GR . . . .
N11 N 0.5139(5) 0.2991(4) 0.1109(2) 0.0458(17) Uani 1 1 d . . . . .
N12 N 0.4260(4) 0.1642(4) 0.1447(2) 0.0418(16) Uani 1 1 d . . . . .
N21 N 0.3587(4) 0.4461(4) 0.44164(19) 0.0377(15) Uani 1 1 d . . . . .
N22 N 0.4384(4) 0.5824(3) 0.40595(18) 0.0309(14) Uani 1 1 d . . . . .
N31 N 0.7546(4) 0.4396(3) 0.3383(2) 0.0341(14) Uani 1 1 d . . . . .
N32 N 0.7885(4) 0.4799(3) 0.2578(2) 0.0374(15) Uani 1 1 d . . . . .
N41 N 0.0945(4) 0.3133(3) 0.2073(2) 0.0375(15) Uani 1 1 d . . . . .
N42 N 0.0608(4) 0.2672(4) 0.2863(2) 0.0419(16) Uani 1 1 d . . . . .
N51 N 0.5718(5) 0.0958(4) 0.3078(2) 0.0456(17) Uani 1 1 d . . . . .
N52 N 0.4072(5) 0.0638(3) 0.3442(2) 0.0416(16) Uani 1 1 d . . . . .
N61 N 0.2889(4) 0.6269(3) 0.2381(2) 0.0359(15) Uani 1 1 d . . . . .
N62 N 0.4465(5) 0.6414(3) 0.1938(2) 0.0441(17) Uani 1 1 d . . . . .
N710 N 0.2851(5) 0.2575(4) 0.3594(2) 0.0486(18) Uani 1 1 d . . . . .
N711 N 0.3706(5) 0.3437(4) 0.1784(2) 0.0467(17) Uani 1 1 d . . . . .
N712 N 0.5191(4) 0.4066(4) 0.3839(2) 0.0400(15) Uani 1 1 d . . . . .
N713 N 0.6387(5) 0.3289(4) 0.2670(2) 0.0420(16) Uani 1 1 d . . . . .
N714 N 0.1971(5) 0.4266(4) 0.2822(2) 0.0394(15) Uani 1 1 d . . . . .
N715 N 0.3956(5) 0.1437(4) 0.2580(2) 0.0475(17) Uani 1 1 d . . . . .
N716 N 0.4630(4) 0.5688(4) 0.2831(2) 0.0425(16) Uani 1 1 d . . . . .
C110 C 0.3906(7) 0.4265(6) 0.0700(3) 0.056(2) Uani 1 1 d . . . . .
C111 C 0.3473(8) 0.4971(6) 0.0505(3) 0.072(3) Uani 1 1 d . . . . .
H111 H 0.2793 0.4904 0.0429 0.086 Uiso 1 1 calc R . . . .
C112 C 0.3974(10) 0.5741(6) 0.0420(3) 0.082(3) Uani 1 1 d . . . . .
H112 H 0.3635 0.6202 0.0299 0.099 Uiso 1 1 calc R . . . .
C113 C 0.4975(10) 0.5866(6) 0.0507(3) 0.071(3) Uani 1 1 d . . . . .
C114 C 0.5533(9) 0.6723(6) 0.0390(3) 0.097(4) Uani 1 1 d . . . . .
H11C H 0.5727 0.6644 0.0082 0.145 Uiso 1 1 calc GR . . . .
H11D H 0.6114 0.6852 0.0593 0.145 Uiso 1 1 calc GR . . . .
H11E H 0.5116 0.7220 0.0419 0.145 Uiso 1 1 calc GR . . . .
C115 C 0.5433(8) 0.5186(6) 0.0687(3) 0.067(3) Uani 1 1 d . . . . .
H115 H 0.6119 0.5256 0.0742 0.080 Uiso 1 1 calc R . . . .
C116 C 0.4930(7) 0.4390(5) 0.0791(3) 0.051(2) Uani 1 1 d . . . . .
C117 C 0.5483(7) 0.3726(6) 0.0973(3) 0.059(2) Uani 1 1 d . . . . .
H117 H 0.6170 0.3840 0.0994 0.071 Uiso 1 1 calc R . . . .
C118 C 0.5792(6) 0.2336(5) 0.1275(3) 0.060(2) Uani 1 1 d . . . . .
H11A H 0.6406 0.2647 0.1411 0.071 Uiso 1 1 calc R . . . .
H11B H 0.5951 0.1914 0.1026 0.071 Uiso 1 1 calc R . . . .
C119 C 0.5274(6) 0.1841(5) 0.1616(3) 0.051(2) Uani 1 1 d . . . . .
H11F H 0.5582 0.1280 0.1665 0.062 Uiso 1 1 calc R . . . .
H11G H 0.5305 0.2212 0.1903 0.062 Uiso 1 1 calc R . . . .
C120 C 0.3791(6) 0.0907(5) 0.1517(3) 0.053(2) Uani 1 1 d . . . . .
H120 H 0.4127 0.0500 0.1682 0.064 Uiso 1 1 calc R . . . .
C121 C 0.2812(6) 0.0648(5) 0.1369(3) 0.052(2) Uani 1 1 d . . . . .
C122 C 0.2207(6) 0.1234(6) 0.1172(3) 0.052(2) Uani 1 1 d . . . . .
C123 C 0.1251(7) 0.0898(7) 0.1032(3) 0.069(3) Uani 1 1 d . . . . .
H123 H 0.0812 0.1281 0.0906 0.083 Uiso 1 1 calc R . . . .
C124 C 0.0939(8) 0.0002(8) 0.1078(4) 0.089(4) Uani 1 1 d . . . . .
H124 H 0.0301 -0.0221 0.0970 0.107 Uiso 1 1 calc R . . . .
C125 C 0.1538(9) -0.0551(7) 0.1273(4) 0.087(3) Uani 1 1 d . . . . .
C126 C 0.1135(9) -0.1504(7) 0.1304(5) 0.138(6) Uani 1 1 d . . . . .
H12A H 0.1647 -0.1851 0.1425 0.207 Uiso 1 1 calc GR . . . .
H12B H 0.0905 -0.1769 0.1006 0.207 Uiso 1 1 calc GR . . . .
H12C H 0.0593 -0.1511 0.1500 0.207 Uiso 1 1 calc GR . . . .
C127 C 0.2452(7) -0.0220(6) 0.1417(3) 0.074(3) Uani 1 1 d . . . . .
H127 H 0.2867 -0.0605 0.1557 0.089 Uiso 1 1 calc R . . . .
C210 C 0.4912(6) 0.3302(4) 0.4841(2) 0.0367(18) Uani 1 1 d . . . . .
C211 C 0.5448(7) 0.2661(5) 0.5020(3) 0.057(2) Uani 1 1 d . . . . .
H211 H 0.6104 0.2813 0.5128 0.069 Uiso 1 1 calc R . . . .
C212 C 0.5032(8) 0.1781(6) 0.5045(3) 0.074(3) Uani 1 1 d . . . . .
H212 H 0.5415 0.1355 0.5172 0.089 Uiso 1 1 calc R . . . .
C213 C 0.4087(8) 0.1524(5) 0.4890(3) 0.065(3) Uani 1 1 d . . . . .
C214 C 0.3648(8) 0.0583(5) 0.4915(4) 0.096(4) Uani 1 1 d . . . . .
H21C H 0.2939 0.0569 0.4865 0.144 Uiso 1 1 calc GR . . . .
H21D H 0.3811 0.0384 0.5210 0.144 Uiso 1 1 calc GR . . . .
H21E H 0.3908 0.0185 0.4686 0.144 Uiso 1 1 calc GR . . . .
C215 C 0.3553(7) 0.2152(5) 0.4703(3) 0.054(2) Uani 1 1 d . . . . .
H215 H 0.2902 0.1987 0.4592 0.065 Uiso 1 1 calc R . . . .
C216 C 0.3952(6) 0.3042(5) 0.4672(3) 0.047(2) Uani 1 1 d . . . . .
C217 C 0.3317(5) 0.3666(5) 0.4493(2) 0.0380(18) Uani 1 1 d . . . . .
H217 H 0.2652 0.3468 0.4429 0.046 Uiso 1 1 calc R . . . .
C218 C 0.2888(5) 0.5075(5) 0.4250(3) 0.043(2) Uani 1 1 d . . . . .
H21F H 0.2728 0.5507 0.4495 0.051 Uiso 1 1 calc R . . . .
H21G H 0.2279 0.4737 0.4126 0.051 Uiso 1 1 calc R . . . .
C219 C 0.3371(5) 0.5553(5) 0.3895(3) 0.0422(19) Uani 1 1 d . . . . .
H21A H 0.3362 0.5153 0.3617 0.051 Uiso 1 1 calc R . . . .
H21B H 0.3025 0.6085 0.3829 0.051 Uiso 1 1 calc R . . . .
C220 C 0.4831(6) 0.6516(5) 0.3920(3) 0.043(2) Uani 1 1 d . . . . .
H220 H 0.4477 0.6847 0.3719 0.052 Uiso 1 1 calc R . . . .
C221 C 0.5823(5) 0.6829(5) 0.4043(2) 0.0401(19) Uani 1 1 d . . . . .
C222 C 0.6452(5) 0.6342(5) 0.4299(2) 0.0408(19) Uani 1 1 d . . . . .
C223 C 0.7396(5) 0.6722(5) 0.4384(3) 0.049(2) Uani 1 1 d . . . . .
H223 H 0.7859 0.6395 0.4534 0.059 Uiso 1 1 calc R . . . .
C224 C 0.7685(6) 0.7557(7) 0.4258(3) 0.066(3) Uani 1 1 d . . . . .
H224 H 0.8325 0.7807 0.4345 0.079 Uiso 1 1 calc R . . . .
C225 C 0.7071(7) 0.8040(6) 0.4010(3) 0.061(2) Uani 1 1 d . . . . .
C226 C 0.7404(8) 0.8964(7) 0.3878(4) 0.105(4) Uani 1 1 d . . . . .
H22A H 0.6859 0.9224 0.3727 0.157 Uiso 1 1 calc GR . . . .
H22B H 0.7934 0.8914 0.3677 0.157 Uiso 1 1 calc GR . . . .
H22C H 0.7635 0.9349 0.4146 0.157 Uiso 1 1 calc GR . . . .
C227 C 0.6157(7) 0.7654(5) 0.3902(3) 0.061(2) Uani 1 1 d . . . . .
H227 H 0.5726 0.7958 0.3721 0.073 Uiso 1 1 calc R . . . .
C310 C 0.8084(5) 0.2640(5) 0.3633(3) 0.0394(19) Uani 1 1 d . . . . .
C311 C 0.8320(6) 0.1851(5) 0.3817(3) 0.055(2) Uani 1 1 d . . . . .
H311 H 0.8526 0.1376 0.3628 0.067 Uiso 1 1 calc R . . . .
C312 C 0.8264(7) 0.1747(6) 0.4255(4) 0.074(3) Uani 1 1 d . . . . .
H312 H 0.8446 0.1203 0.4364 0.089 Uiso 1 1 calc R . . . .
C313 C 0.7944(6) 0.2416(7) 0.4565(3) 0.071(3) Uani 1 1 d . . . . .
C314 C 0.7950(8) 0.2276(8) 0.5055(4) 0.112(4) Uani 1 1 d . . . . .
H31A H 0.7816 0.2833 0.5223 0.168 Uiso 1 1 calc GR . . . .
H31B H 0.8588 0.2098 0.5157 0.168 Uiso 1 1 calc GR . . . .
H31C H 0.7448 0.1806 0.5104 0.168 Uiso 1 1 calc GR . . . .
C315 C 0.7691(6) 0.3174(6) 0.4384(3) 0.064(3) Uani 1 1 d . . . . .
H315 H 0.7470 0.3638 0.4575 0.077 Uiso 1 1 calc R . . . .
C316 C 0.7737(5) 0.3307(5) 0.3930(3) 0.0431(19) Uani 1 1 d . . . . .
C317 C 0.7487(5) 0.4147(5) 0.3778(3) 0.042(2) Uani 1 1 d . . . . .
H317 H 0.7254 0.4562 0.3993 0.050 Uiso 1 1 calc R . . . .
C318 C 0.7195(6) 0.5253(4) 0.3268(3) 0.048(2) Uani 1 1 d . . . . .
H31F H 0.7274 0.5695 0.3531 0.057 Uiso 1 1 calc R . . . .
H31G H 0.6498 0.5175 0.3166 0.057 Uiso 1 1 calc R . . . .
C319 C 0.7796(6) 0.5566(5) 0.2901(3) 0.055(2) Uani 1 1 d . . . . .
H31D H 0.7478 0.6043 0.2753 0.067 Uiso 1 1 calc R . . . .
H31E H 0.8448 0.5810 0.3025 0.067 Uiso 1 1 calc R . . . .
C320 C 0.7942(5) 0.4881(5) 0.2157(3) 0.047(2) Uani 1 1 d . . . . .
H320 H 0.7875 0.5457 0.2056 0.056 Uiso 1 1 calc R . . . .
C321 C 0.8097(5) 0.4179(6) 0.1833(3) 0.044(2) Uani 1 1 d . . . . .
C322 C 0.8362(5) 0.3343(5) 0.1949(3) 0.045(2) Uani 1 1 d . . . . .
C323 C 0.8530(6) 0.2706(6) 0.1605(3) 0.058(2) Uani 1 1 d . . . . .
H323 H 0.8693 0.2127 0.1672 0.069 Uiso 1 1 calc R . . . .
C324 C 0.8460(7) 0.2918(8) 0.1168(3) 0.077(3) Uani 1 1 d . . . . .
H324 H 0.8576 0.2476 0.0939 0.093 Uiso 1 1 calc R . . . .
C325 C 0.8227(7) 0.3753(9) 0.1050(3) 0.079(3) Uani 1 1 d . . . . .
C326 C 0.8179(8) 0.3962(9) 0.0558(3) 0.115(4) Uani 1 1 d . . . . .
H32A H 0.8814 0.3889 0.0435 0.172 Uiso 1 1 calc GR . . . .
H32B H 0.8010 0.4578 0.0536 0.172 Uiso 1 1 calc GR . . . .
H32C H 0.7685 0.3552 0.0389 0.172 Uiso 1 1 calc GR . . . .
C327 C 0.8048(6) 0.4375(6) 0.1382(3) 0.060(2) Uani 1 1 d . . . . .
H327 H 0.7888 0.4951 0.1309 0.072 Uiso 1 1 calc R . . . .
C410 C 0.0386(5) 0.4894(5) 0.1847(3) 0.0405(19) Uani 1 1 d . . . . .
C411 C 0.0185(6) 0.5716(5) 0.1692(3) 0.053(2) Uani 1 1 d . . . . .
H411 H -0.0078 0.6152 0.1886 0.064 Uiso 1 1 calc R . . . .
C412 C 0.0360(6) 0.5900(6) 0.1269(3) 0.059(2) Uani 1 1 d . . . . .
H412 H 0.0232 0.6471 0.1177 0.070 Uiso 1 1 calc R . . . .
C413 C 0.0718(6) 0.5289(6) 0.0966(3) 0.061(2) Uani 1 1 d . . . . .
C414 C 0.0898(8) 0.5512(7) 0.0502(3) 0.096(4) Uani 1 1 d . . . . .
H41A H 0.0320 0.5757 0.0370 0.144 Uiso 1 1 calc GR . . . .
H41B H 0.1037 0.4971 0.0322 0.144 Uiso 1 1 calc GR . . . .
H41C H 0.1455 0.5956 0.0509 0.144 Uiso 1 1 calc GR . . . .
C415 C 0.0928(6) 0.4484(6) 0.1111(3) 0.054(2) Uani 1 1 d . . . . .
H415 H 0.1191 0.4059 0.0912 0.064 Uiso 1 1 calc R . . . .
C416 C 0.0765(5) 0.4264(5) 0.1550(3) 0.0407(19) Uani 1 1 d . . . . .
C417 C 0.1027(5) 0.3414(5) 0.1684(3) 0.045(2) Uani 1 1 d . . . . .
H417 H 0.1284 0.3024 0.1465 0.054 Uiso 1 1 calc R . . . .
C418 C 0.1326(6) 0.2276(4) 0.2176(3) 0.052(2) Uani 1 1 d . . . . .
H41F H 0.1255 0.1849 0.1907 0.063 Uiso 1 1 calc R . . . .
H41G H 0.2024 0.2369 0.2274 0.063 Uiso 1 1 calc R . . . .
C419 C 0.0765(6) 0.1922(5) 0.2532(3) 0.059(2) Uani 1 1 d . . . . .
H41D H 0.1125 0.1468 0.2678 0.070 Uiso 1 1 calc R . . . .
H41E H 0.0131 0.1635 0.2406 0.070 Uiso 1 1 calc R . . . .
C420 C 0.0627(6) 0.2580(5) 0.3284(3) 0.048(2) Uani 1 1 d . . . . .
H420 H 0.0779 0.2016 0.3378 0.057 Uiso 1 1 calc R . . . .
C421 C 0.0439(5) 0.3252(5) 0.3619(3) 0.043(2) Uani 1 1 d . . . . .
C422 C 0.0074(5) 0.4071(5) 0.3511(3) 0.043(2) Uani 1 1 d . . . . .
C423 C -0.0100(6) 0.4680(6) 0.3861(3) 0.059(2) Uani 1 1 d . . . . .
H423 H -0.0315 0.5247 0.3802 0.071 Uiso 1 1 calc R . . . .
C424 C 0.0040(7) 0.4463(8) 0.4296(3) 0.078(3) Uani 1 1 d . . . . .
H424 H -0.0084 0.4888 0.4532 0.094 Uiso 1 1 calc R . . . .
C425 C 0.0357(7) 0.3641(8) 0.4402(3) 0.070(3) Uani 1 1 d . . . . .
C426 C 0.0405(8) 0.3418(8) 0.4879(3) 0.112(4) Uani 1 1 d . . . . .
H42A H 0.0872 0.3845 0.5055 0.169 Uiso 1 1 calc GR . . . .
H42B H 0.0612 0.2813 0.4896 0.169 Uiso 1 1 calc GR . . . .
H42C H -0.0239 0.3451 0.4998 0.169 Uiso 1 1 calc GR . . . .
C427 C 0.0557(6) 0.3061(6) 0.4060(3) 0.057(2) Uani 1 1 d . . . . .
H427 H 0.0786 0.2502 0.4125 0.068 Uiso 1 1 calc R . . . .
C510 C 0.5985(6) -0.0073(4) 0.2227(3) 0.045(2) Uani 1 1 d . . . . .
C511 C 0.6244(7) -0.0511(5) 0.1842(3) 0.062(3) Uani 1 1 d . . . . .
H511 H 0.5778 -0.0910 0.1670 0.074 Uiso 1 1 calc R . . . .
C512 C 0.7170(8) -0.0383(5) 0.1700(3) 0.069(3) Uani 1 1 d . . . . .
H512 H 0.7315 -0.0674 0.1423 0.083 Uiso 1 1 calc R . . . .
C513 C 0.7900(7) 0.0153(6) 0.1945(4) 0.073(3) Uani 1 1 d . . . . .
C514 C 0.8919(7) 0.0239(7) 0.1772(5) 0.116(5) Uani 1 1 d . . . . .
H51C H 0.8928 -0.0128 0.1489 0.175 Uiso 1 1 calc GR . . . .
H51D H 0.9387 0.0036 0.1991 0.175 Uiso 1 1 calc GR . . . .
H51E H 0.9095 0.0865 0.1725 0.175 Uiso 1 1 calc GR . . . .
C515 C 0.7643(6) 0.0577(5) 0.2327(4) 0.068(3) Uani 1 1 d . . . . .
H515 H 0.8122 0.0958 0.2502 0.081 Uiso 1 1 calc R . . . .
C516 C 0.6714(6) 0.0483(5) 0.2477(3) 0.050(2) Uani 1 1 d . . . . .
C517 C 0.6517(6) 0.0984(5) 0.2886(3) 0.051(2) Uani 1 1 d . . . . .
H517 H 0.7036 0.1373 0.3027 0.061 Uiso 1 1 calc R . . . .
C518 C 0.5571(7) 0.1532(5) 0.3487(3) 0.057(2) Uani 1 1 d . . . . .
H51A H 0.5330 0.2104 0.3405 0.069 Uiso 1 1 calc R . . . .
H51B H 0.6196 0.1665 0.3665 0.069 Uiso 1 1 calc R . . . .
C519 C 0.4851(7) 0.1059(5) 0.3754(3) 0.061(2) Uani 1 1 d . . . . .
H51F H 0.5164 0.0602 0.3919 0.074 Uiso 1 1 calc R . . . .
H51G H 0.4586 0.1489 0.3972 0.074 Uiso 1 1 calc R . . . .
C520 C 0.3178(7) 0.0594(4) 0.3546(3) 0.050(2) Uani 1 1 d . . . . .
H520 H 0.3041 0.0873 0.3827 0.060 Uiso 1 1 calc R . . . .
C521 C 0.2371(6) 0.0155(5) 0.3270(3) 0.048(2) Uani 1 1 d . . . . .
C522 C 0.2476(6) -0.0334(4) 0.2860(3) 0.050(2) Uani 1 1 d . . . . .
C523 C 0.1638(6) -0.0754(5) 0.2630(3) 0.066(3) Uani 1 1 d . . . . .
H523 H 0.1691 -0.1090 0.2353 0.079 Uiso 1 1 calc R . . . .
C524 C 0.0751(8) -0.0689(6) 0.2796(4) 0.087(3) Uani 1 1 d . . . . .
H524 H 0.0199 -0.0984 0.2631 0.104 Uiso 1 1 calc R . . . .
C525 C 0.0614(7) -0.0206(6) 0.3199(4) 0.073(3) Uani 1 1 d . . . . .
C526 C -0.0391(7) -0.0168(7) 0.3369(5) 0.121(5) Uani 1 1 d . . . . .
H52A H -0.0797 0.0147 0.3166 0.181 Uiso 1 1 calc GR . . . .
H52B H -0.0346 0.0149 0.3667 0.181 Uiso 1 1 calc GR . . . .
H52C H -0.0683 -0.0777 0.3385 0.181 Uiso 1 1 calc GR . . . .
C527 C 0.1431(7) 0.0199(5) 0.3430(3) 0.064(3) Uani 1 1 d . . . . .
H527 H 0.1364 0.0521 0.3709 0.077 Uiso 1 1 calc R . . . .
C610 C 0.2830(6) 0.7447(4) 0.3210(3) 0.042(2) Uani 1 1 d . . . . .
C611 C 0.2652(7) 0.7982(4) 0.3591(3) 0.048(2) Uani 1 1 d . . . . .
H611 H 0.3167 0.8365 0.3739 0.058 Uiso 1 1 calc R . . . .
C612 C 0.1750(8) 0.7966(5) 0.3754(3) 0.066(3) Uani 1 1 d . . . . .
H612 H 0.1648 0.8353 0.4009 0.079 Uiso 1 1 calc R . . . .
C613 C 0.0980(7) 0.7404(6) 0.3562(4) 0.069(3) Uani 1 1 d . . . . .
C614 C -0.0015(8) 0.7363(7) 0.3759(4) 0.117(5) Uani 1 1 d . . . . .
H61C H -0.0056 0.6885 0.3962 0.175 Uiso 1 1 calc GR . . . .
H61D H -0.0525 0.7241 0.3518 0.175 Uiso 1 1 calc GR . . . .
H61E H -0.0104 0.7935 0.3923 0.175 Uiso 1 1 calc GR . . . .
C615 C 0.1144(7) 0.6855(5) 0.3190(3) 0.065(3) Uani 1 1 d . . . . .
H615 H 0.0626 0.6457 0.3056 0.078 Uiso 1 1 calc R . . . .
C616 C 0.2051(6) 0.6866(4) 0.3006(3) 0.044(2) Uani 1 1 d . . . . .
C617 C 0.2133(6) 0.6303(4) 0.2604(3) 0.0412(19) Uani 1 1 d . . . . .
H617 H 0.1577 0.5924 0.2496 0.049 Uiso 1 1 calc R . . . .
C618 C 0.2916(6) 0.5619(5) 0.1986(3) 0.058(2) Uani 1 1 d . . . . .
H61A H 0.3106 0.5040 0.2083 0.070 Uiso 1 1 calc R . . . .
H61B H 0.2261 0.5521 0.1831 0.070 Uiso 1 1 calc R . . . .
C619 C 0.3609(7) 0.5957(6) 0.1683(3) 0.067(3) Uani 1 1 d . . . . .
H61F H 0.3300 0.6378 0.1493 0.081 Uiso 1 1 calc R . . . .
H61G H 0.3812 0.5455 0.1486 0.081 Uiso 1 1 calc R . . . .
C620 C 0.5293(6) 0.6532(5) 0.1759(3) 0.049(2) Uani 1 1 d . . . . .
H620 H 0.5333 0.6274 0.1463 0.059 Uiso 1 1 calc R . . . .
C621 C 0.6151(6) 0.7016(5) 0.1967(3) 0.053(2) Uani 1 1 d . . . . .
C622 C 0.6179(6) 0.7468(4) 0.2404(3) 0.049(2) Uani 1 1 d . . . . .
C623 C 0.7076(6) 0.7894(5) 0.2572(3) 0.062(3) Uani 1 1 d . . . . .
H623 H 0.7132 0.8191 0.2863 0.074 Uiso 1 1 calc R . . . .
C624 C 0.7869(7) 0.7885(6) 0.2322(5) 0.086(4) Uani 1 1 d . . . . .
H624 H 0.8470 0.8167 0.2448 0.103 Uiso 1 1 calc R . . . .
C625 C 0.7834(8) 0.7480(7) 0.1889(5) 0.083(4) Uani 1 1 d . . . . .
C626 C 0.8701(8) 0.7569(7) 0.1598(5) 0.130(6) Uani 1 1 d . . . . .
H62A H 0.8686 0.7043 0.1385 0.195 Uiso 1 1 calc GR . . . .
H62B H 0.9306 0.7614 0.1787 0.195 Uiso 1 1 calc GR . . . .
H62C H 0.8666 0.8107 0.1437 0.195 Uiso 1 1 calc GR . . . .
C627 C 0.6970(7) 0.7036(5) 0.1725(4) 0.069(3) Uani 1 1 d . . . . .
H627 H 0.6935 0.6733 0.1435 0.083 Uiso 1 1 calc R . . . .
C710 C 0.3311(5) 0.2919(4) 0.3338(3) 0.0396(19) Uani 1 1 d . . . . .
C711 C 0.3852(5) 0.3508(4) 0.2167(3) 0.0344(18) Uani 1 1 d . . . . .
C712 C 0.4796(5) 0.3864(4) 0.3489(2) 0.0314(17) Uani 1 1 d . . . . .
C713 C 0.5579(6) 0.3355(4) 0.2738(2) 0.0306(17) Uani 1 1 d . . . . .
C714 C 0.2745(5) 0.4005(4) 0.2846(2) 0.0287(16) Uani 1 1 d . . . . .
C715 C 0.3983(5) 0.2193(4) 0.2685(2) 0.0294(16) Uani 1 1 d . . . . .
C716 C 0.4470(4) 0.4926(4) 0.2849(2) 0.0270(16) Uani 1 1 d . . . . .
C814 C 0.6501(12) 0.0449(12) 0.0458(6) 0.066(5) Uani 0.5 1 d D . . . .
Re2 Re 0.53028(6) 0.01897(5) 0.00067(3) 0.0586(3) Uani 0.5 1 d D . . A -1
N810 N 0.4152(18) 0.1762(15) 0.0489(15) 0.054(8) Uani 0.5 1 d D . . A -1
N811 N 0.6166(19) -0.1530(15) -0.0492(15) 0.051(8) Uani 0.5 1 d D . . A -1
N812 N 0.3223(13) -0.1094(18) -0.0211(8) 0.151(10) Uani 0.5 1 d D . . A -1
N813 N 0.4858(19) -0.0961(13) 0.0828(6) 0.112(8) Uani 0.5 1 d D . . A -1
N814 N 0.7193(13) 0.0618(13) 0.0695(7) 0.120(8) Uani 0.5 1 d D . . A -1
N815 N 0.6778(14) 0.1664(13) -0.0393(8) 0.136(9) Uani 0.5 1 d D . . A -1
N816 N 0.438(2) 0.083(2) -0.0907(7) 0.179(14) Uani 0.5 1 d D . . A -1
C810 C 0.4552(14) 0.1176(12) 0.0331(8) 0.052(6) Uani 0.5 1 d D . . A -1
C811 C 0.5909(14) -0.0890(12) -0.0310(8) 0.055(7) Uani 0.5 1 d D . . A -1
C812 C 0.3954(12) -0.0679(13) -0.0116(9) 0.089(7) Uiso 0.5 1 d D . . A -1
C813 C 0.497(2) -0.0485(14) 0.0548(6) 0.082(8) Uiso 0.5 1 d D . . A -1
C815 C 0.6260(13) 0.1128(11) -0.0252(7) 0.081(6) Uani 0.5 1 d D . . A -1
C816 C 0.4657(17) 0.0615(15) -0.0565(6) 0.069(7) Uiso 0.5 1 d D . . A -1
Cl2 Cl 0.173(3) 0.165(2) -0.0271(13) 0.337(17) Uiso 0.25 1 d . . . . .
Cl3 Cl -0.120(3) 0.106(2) 0.0267(12) 0.327(16) Uiso 0.25 1 d . . . . .
O2S O 0.156(2) 0.2832(18) 0.0066(10) 0.231(11) Uiso 0.5 1 d . . . . .
Cl1 Cl 0.3932(8) 0.7944(5) 0.1241(3) 0.176(4) Uani 0.5 1 d . . . . .
P1 P 0.0000 0.0000 0.5000 0.222(6) Uani 1 2 d S T P . .
F1 F 0.0226(18) 0.0708(17) 0.4685(9) 0.375(12) Uani 1 1 d . . . . .
F2 F -0.033(2) 0.0705(16) 0.5274(8) 0.428(16) Uani 1 1 d . . . . .
F3 F 0.0987(12) 0.0074(9) 0.5209(7) 0.313(10) Uani 1 1 d . . . . .
O1S O 0.245(2) 0.7724(13) 0.0426(8) 0.195(10) Uani 0.5 1 d . . . . .

loop_
_atom_site_aniso_label
_atom_site_aniso_U_11
_atom_site_aniso_U_22
_atom_site_aniso_U_33
_atom_site_aniso_U_23
_atom_site_aniso_U_13
_atom_site_aniso_U_12
Re1 0.02590(16) 0.02293(13) 0.02591(17) -0.00257(11) -0.00077(12) 0.00277(11)
Mn1 0.0414(7) 0.0502(6) 0.0325(7) -0.0054(5) -0.0008(6) 0.0146(6)
Mn2 0.0329(7) 0.0403(6) 0.0289(7) 0.0002(5) -0.0016(5) 0.0077(5)
Mn3 0.0332(7) 0.0364(5) 0.0313(7) 0.0009(5) 0.0038(5) 0.0090(5)
Mn4 0.0320(7) 0.0379(6) 0.0381(7) 0.0021(5) 0.0056(5) 0.0068(5)
Mn5 0.0481(8) 0.0271(5) 0.0435(8) -0.0042(5) 0.0070(6) 0.0010(5)
Mn6 0.0458(7) 0.0262(5) 0.0329(7) -0.0037(5) 0.0032(5) -0.0014(5)
O11 0.054(4) 0.063(3) 0.042(4) 0.004(3) -0.002(3) 0.021(3)
O12 0.040(3) 0.056(3) 0.068(4) -0.024(3) -0.004(3) 0.009(3)
O21 0.050(3) 0.038(3) 0.030(3) -0.001(2) 0.001(2) 0.008(2)
O22 0.036(3) 0.042(3) 0.034(3) -0.006(2) -0.002(2) 0.004(2)
O31 0.042(3) 0.035(2) 0.037(3) 0.003(2) 0.001(3) 0.009(2)
O32 0.050(3) 0.054(3) 0.032(3) 0.001(3) 0.008(3) 0.015(3)
O41 0.032(3) 0.040(3) 0.039(3) 0.004(2) 0.005(2) 0.007(2)
O42 0.045(3) 0.047(3) 0.037(3) 0.006(3) 0.012(3) 0.016(2)
O51 0.046(4) 0.043(3) 0.052(4) -0.012(3) 0.011(3) 0.001(3)
O52 0.051(4) 0.032(3) 0.059(4) -0.008(2) 0.011(3) 0.000(2)
O53 0.064(4) 0.035(3) 0.067(4) -0.002(3) 0.001(3) 0.000(3)
O61 0.050(3) 0.033(2) 0.035(3) -0.006(2) 0.004(3) 0.004(2)
O62 0.050(4) 0.033(3) 0.055(4) -0.003(2) 0.009(3) -0.007(2)
O63 0.096(5) 0.035(3) 0.050(4) 0.002(3) 0.001(3) 0.015(3)
N11 0.049(4) 0.054(4) 0.037(4) 0.004(3) 0.004(3) 0.017(3)
N12 0.040(4) 0.043(3) 0.040(4) -0.007(3) -0.003(3) 0.006(3)
N21 0.036(4) 0.044(3) 0.034(4) 0.002(3) 0.008(3) 0.003(3)
N22 0.029(3) 0.035(3) 0.029(4) 0.005(3) -0.001(3) 0.002(3)
N31 0.027(3) 0.041(3) 0.034(4) 0.000(3) 0.000(3) 0.008(3)
N32 0.037(4) 0.039(3) 0.037(4) 0.005(3) 0.002(3) 0.005(3)
N41 0.041(4) 0.037(3) 0.036(4) -0.002(3) 0.009(3) 0.005(3)
N42 0.040(4) 0.034(3) 0.052(5) 0.008(3) 0.002(3) 0.002(3)
N51 0.051(5) 0.034(3) 0.050(5) -0.002(3) 0.000(4) 0.001(3)
N52 0.053(5) 0.034(3) 0.037(4) -0.005(3) 0.010(3) 0.009(3)
N61 0.039(4) 0.026(3) 0.040(4) -0.005(3) -0.001(3) -0.001(3)
N62 0.063(5) 0.032(3) 0.036(4) -0.009(3) 0.003(4) 0.002(3)
N710 0.053(5) 0.049(4) 0.045(5) 0.007(3) 0.015(4) 0.000(3)
N711 0.059(5) 0.050(4) 0.031(4) -0.001(3) -0.004(3) 0.013(3)
N712 0.038(4) 0.049(4) 0.032(4) -0.008(3) 0.000(3) 0.006(3)
N713 0.035(4) 0.051(4) 0.037(4) -0.007(3) -0.003(3) 0.000(3)
N714 0.034(4) 0.038(3) 0.047(4) 0.004(3) 0.002(3) 0.003(3)
N715 0.068(5) 0.035(3) 0.039(4) -0.004(3) 0.002(3) 0.006(3)
N716 0.050(4) 0.033(3) 0.043(4) 0.000(3) -0.005(3) -0.003(3)
C110 0.070(7) 0.070(6) 0.029(5) -0.006(4) 0.008(5) 0.030(5)
C111 0.089(8) 0.074(6) 0.055(7) 0.007(5) -0.019(6) 0.043(6)
C112 0.138(11) 0.056(6) 0.058(7) 0.009(5) -0.005(7) 0.041(7)
C113 0.126(10) 0.047(5) 0.041(6) -0.002(4) 0.012(6) 0.017(6)
C114 0.166(12) 0.057(6) 0.069(8) 0.015(5) 0.027(8) 0.000(6)
C115 0.095(8) 0.062(6) 0.043(6) -0.004(5) 0.018(5) -0.001(6)
C116 0.061(6) 0.052(5) 0.041(5) -0.003(4) 0.007(4) 0.008(5)
C117 0.053(6) 0.060(5) 0.065(7) 0.006(5) 0.009(5) 0.013(5)
C118 0.041(5) 0.064(5) 0.075(7) 0.012(5) -0.001(5) 0.011(4)
C119 0.051(6) 0.052(5) 0.051(6) 0.005(4) -0.010(5) 0.015(4)
C120 0.062(6) 0.050(5) 0.046(6) -0.003(4) -0.001(5) 0.007(5)
C121 0.056(6) 0.052(5) 0.047(6) -0.005(4) 0.006(5) -0.002(5)
C122 0.041(5) 0.062(5) 0.050(6) -0.022(5) 0.006(4) 0.005(5)
C123 0.044(6) 0.092(7) 0.069(7) -0.013(6) 0.000(5) 0.013(5)
C124 0.051(7) 0.123(10) 0.083(9) -0.032(7) 0.018(6) -0.036(7)
C125 0.078(9) 0.092(8) 0.092(10) 0.011(7) 0.016(7) -0.011(7)
C126 0.131(12) 0.105(9) 0.169(15) 0.018(9) 0.022(10) -0.060(8)
C127 0.065(7) 0.071(6) 0.085(8) 0.007(6) 0.015(6) -0.007(5)
C210 0.050(5) 0.039(4) 0.024(4) -0.001(3) 0.012(4) 0.019(4)
C211 0.077(7) 0.050(5) 0.047(6) 0.000(4) 0.003(5) 0.021(5)
C212 0.088(8) 0.057(6) 0.083(8) 0.015(5) 0.008(6) 0.037(6)
C213 0.097(8) 0.039(5) 0.066(7) 0.009(4) 0.021(6) 0.026(5)
C214 0.134(11) 0.046(5) 0.114(10) 0.024(6) 0.027(8) 0.013(6)
C215 0.072(6) 0.047(5) 0.045(6) 0.000(4) 0.027(5) -0.004(5)
C216 0.064(6) 0.038(4) 0.041(5) -0.007(4) 0.014(4) 0.009(4)
C217 0.033(4) 0.043(4) 0.037(5) -0.004(4) 0.008(4) 0.001(4)
C218 0.023(4) 0.051(4) 0.055(6) 0.010(4) -0.001(4) 0.009(4)
C219 0.036(5) 0.046(4) 0.044(5) 0.005(4) -0.007(4) 0.008(4)
C220 0.045(5) 0.048(4) 0.036(5) 0.005(4) -0.004(4) 0.005(4)
C221 0.033(5) 0.051(4) 0.036(5) 0.002(4) 0.002(4) -0.004(4)
C222 0.036(5) 0.057(5) 0.028(5) -0.011(4) 0.007(4) 0.001(4)
C223 0.026(5) 0.072(6) 0.049(6) -0.005(5) 0.005(4) 0.003(4)
C224 0.039(6) 0.101(7) 0.051(6) -0.014(6) 0.015(5) -0.026(5)
C225 0.054(6) 0.077(6) 0.049(6) 0.008(5) 0.001(5) -0.022(5)
C226 0.099(9) 0.110(8) 0.104(10) 0.045(7) 0.010(7) -0.045(7)
C227 0.061(6) 0.065(5) 0.058(6) 0.018(5) 0.001(5) -0.010(5)
C310 0.023(4) 0.058(5) 0.036(5) 0.005(4) -0.004(4) 0.002(4)
C311 0.059(6) 0.057(5) 0.055(6) 0.027(5) 0.001(5) 0.017(4)
C312 0.059(7) 0.081(7) 0.089(9) 0.042(6) -0.006(6) 0.022(5)
C313 0.049(6) 0.117(8) 0.055(7) 0.041(6) 0.005(5) 0.032(6)
C314 0.098(9) 0.186(12) 0.066(8) 0.058(8) 0.019(7) 0.043(8)
C315 0.065(6) 0.100(7) 0.034(6) 0.013(5) 0.012(5) 0.036(5)
C316 0.034(5) 0.061(5) 0.035(5) 0.012(4) -0.004(4) 0.010(4)
C317 0.033(5) 0.053(5) 0.037(5) -0.012(4) 0.001(4) 0.008(4)
C318 0.053(5) 0.040(4) 0.052(6) -0.003(4) 0.006(4) 0.019(4)
C319 0.070(6) 0.036(4) 0.060(6) 0.002(4) 0.005(5) 0.007(4)
C320 0.031(5) 0.056(5) 0.056(6) 0.021(5) -0.004(4) 0.007(4)
C321 0.019(4) 0.079(6) 0.034(5) 0.009(5) 0.000(3) -0.008(4)
C322 0.025(4) 0.068(5) 0.042(6) 0.004(5) 0.006(4) 0.001(4)
C323 0.050(6) 0.083(6) 0.039(6) -0.015(5) 0.004(4) 0.011(5)
C324 0.052(6) 0.135(9) 0.038(7) -0.029(6) 0.008(5) 0.000(6)
C325 0.051(6) 0.147(10) 0.040(7) 0.017(7) 0.004(5) 0.005(7)
C326 0.095(9) 0.203(13) 0.049(8) 0.018(8) 0.007(7) 0.020(9)
C327 0.049(6) 0.093(7) 0.039(6) 0.015(5) 0.000(4) 0.003(5)
C410 0.020(4) 0.053(5) 0.049(6) 0.010(4) 0.004(4) 0.000(4)
C411 0.053(6) 0.060(5) 0.052(6) 0.019(5) 0.009(5) 0.019(4)
C412 0.056(6) 0.068(6) 0.056(7) 0.017(5) 0.002(5) 0.025(5)
C413 0.053(6) 0.089(7) 0.045(6) 0.034(5) 0.009(5) 0.013(5)
C414 0.099(9) 0.132(9) 0.068(8) 0.044(7) 0.024(7) 0.035(7)
C415 0.047(5) 0.072(6) 0.041(6) 0.001(5) 0.001(4) 0.005(4)
C416 0.032(5) 0.046(4) 0.042(5) -0.001(4) -0.008(4) 0.000(4)
C417 0.037(5) 0.050(5) 0.044(6) -0.013(4) 0.009(4) -0.004(4)
C418 0.058(6) 0.035(4) 0.066(6) 0.001(4) 0.014(5) 0.009(4)
C419 0.068(6) 0.034(4) 0.073(7) -0.005(4) 0.009(5) 0.009(4)
C420 0.044(5) 0.042(4) 0.059(6) 0.017(5) 0.002(4) 0.005(4)
C421 0.028(5) 0.060(5) 0.041(5) 0.007(4) 0.002(4) -0.005(4)
C422 0.026(4) 0.061(5) 0.042(5) 0.004(4) 0.002(4) -0.002(4)
C423 0.057(6) 0.074(6) 0.045(6) -0.008(5) -0.005(5) 0.011(5)
C424 0.063(7) 0.127(9) 0.040(6) -0.027(6) -0.004(5) 0.014(6)
C425 0.050(6) 0.124(9) 0.034(6) 0.008(6) -0.018(5) 0.011(6)
C426 0.097(9) 0.193(12) 0.047(7) 0.020(8) -0.020(6) 0.020(9)
C427 0.044(5) 0.082(6) 0.045(6) 0.015(5) -0.004(4) 0.008(5)
C510 0.059(6) 0.031(4) 0.048(6) 0.001(4) 0.012(5) 0.011(4)
C511 0.071(7) 0.043(5) 0.073(7) -0.001(5) 0.021(6) 0.006(5)
C512 0.091(8) 0.054(5) 0.067(7) 0.003(5) 0.041(6) 0.015(5)
C513 0.055(7) 0.051(5) 0.115(10) -0.002(6) 0.027(6) 0.009(5)
C514 0.071(8) 0.089(7) 0.191(15) -0.013(8) 0.067(9) 0.003(6)
C515 0.046(6) 0.058(5) 0.097(8) -0.011(5) 0.017(6) -0.002(5)
C516 0.047(5) 0.036(4) 0.066(6) -0.007(4) 0.006(5) 0.008(4)
C517 0.050(6) 0.033(4) 0.070(7) 0.004(4) -0.003(5) 0.004(4)
C518 0.074(7) 0.041(4) 0.053(6) -0.013(4) -0.010(5) 0.003(4)
C519 0.075(7) 0.061(5) 0.044(6) -0.011(5) -0.004(5) 0.007(5)
C520 0.084(7) 0.032(4) 0.038(5) 0.011(4) 0.015(5) 0.013(4)
C521 0.054(6) 0.033(4) 0.060(6) 0.007(4) 0.018(5) 0.005(4)
C522 0.054(6) 0.026(4) 0.070(7) 0.004(4) 0.011(5) -0.001(4)
C523 0.047(6) 0.061(5) 0.088(8) -0.003(5) 0.011(6) -0.003(5)
C524 0.059(7) 0.077(7) 0.122(11) -0.002(7) 0.016(7) -0.008(6)
C525 0.051(7) 0.062(6) 0.111(10) 0.021(6) 0.035(6) 0.003(5)
C526 0.065(8) 0.116(9) 0.188(15) 0.009(9) 0.060(9) 0.021(7)
C527 0.076(7) 0.047(5) 0.077(7) 0.021(5) 0.041(6) 0.022(5)
C610 0.057(6) 0.028(4) 0.043(5) 0.008(4) 0.009(4) 0.018(4)
C611 0.077(7) 0.037(4) 0.032(5) -0.002(4) 0.012(4) 0.010(4)
C612 0.101(9) 0.051(5) 0.050(6) -0.001(5) 0.026(6) 0.020(6)
C613 0.077(7) 0.065(6) 0.075(8) 0.014(5) 0.045(6) 0.022(5)
C614 0.109(10) 0.117(9) 0.129(12) -0.002(8) 0.060(9) 0.018(8)
C615 0.054(6) 0.059(5) 0.082(8) 0.002(5) 0.023(5) -0.001(5)
C616 0.043(5) 0.036(4) 0.054(6) 0.011(4) 0.003(4) 0.006(4)
C617 0.039(5) 0.032(4) 0.051(6) -0.001(4) 0.005(4) 0.002(4)
C618 0.051(6) 0.061(5) 0.057(6) -0.027(5) 0.004(5) -0.005(4)
C619 0.071(7) 0.080(6) 0.044(6) -0.020(5) 0.004(5) -0.013(5)
C620 0.063(6) 0.047(5) 0.042(5) 0.007(4) 0.021(5) 0.018(4)
C621 0.054(6) 0.034(4) 0.073(7) 0.008(4) 0.015(5) 0.009(4)
C622 0.053(6) 0.028(4) 0.067(7) 0.008(4) 0.005(5) 0.007(4)
C623 0.040(6) 0.060(5) 0.083(8) 0.002(5) -0.003(5) -0.005(5)
C624 0.044(7) 0.064(6) 0.152(13) 0.031(7) 0.006(7) 0.003(5)
C625 0.062(8) 0.057(6) 0.141(12) 0.031(7) 0.042(8) 0.023(5)
C626 0.081(9) 0.092(8) 0.229(17) 0.034(9) 0.078(10) 0.013(7)
C627 0.064(7) 0.054(5) 0.097(8) 0.013(5) 0.033(6) 0.018(5)
C710 0.036(5) 0.035(4) 0.046(5) -0.006(4) -0.005(4) 0.007(4)
C711 0.043(5) 0.026(3) 0.035(5) -0.001(3) 0.005(4) 0.012(3)
C712 0.036(4) 0.027(3) 0.032(5) 0.003(3) 0.010(4) 0.002(3)
C713 0.045(5) 0.029(3) 0.015(4) -0.004(3) -0.007(3) -0.002(4)
C714 0.039(5) 0.024(3) 0.022(4) -0.001(3) 0.000(3) -0.001(3)
C715 0.037(4) 0.030(4) 0.021(4) 0.002(3) 0.002(3) 0.003(3)
C716 0.019(4) 0.033(4) 0.028(4) -0.002(3) 0.004(3) -0.001(3)
C814 0.067(15) 0.066(12) 0.066(16) 0.013(11) 0.007(12) -0.003(11)
Re2 0.0756(8) 0.0525(6) 0.0475(4) -0.0105(4) 0.0172(6) 0.0085(4)
N810 0.067(18) 0.056(13) 0.034(11) -0.020(12) 0.003(15) -0.012(13)
N811 0.063(17) 0.051(13) 0.035(11) -0.020(13) 0.000(14) -0.003(12)
N812 0.081(16) 0.24(3) 0.12(2) -0.03(2) 0.012(15) -0.062(18)
N813 0.15(2) 0.116(15) 0.059(14) 0.014(12) -0.018(15) -0.050(16)
N814 0.110(19) 0.109(15) 0.14(2) 0.028(14) -0.014(16) -0.015(13)
N815 0.14(2) 0.112(17) 0.16(2) 0.083(16) 0.005(18) -0.021(15)
N816 0.21(4) 0.24(3) 0.073(18) 0.058(19) -0.06(2) -0.06(3)
C810 0.061(16) 0.057(14) 0.031(11) -0.020(10) -0.010(12) -0.005(12)
C811 0.041(13) 0.066(14) 0.054(14) -0.022(12) -0.013(12) 0.010(12)
C815 0.11(2) 0.089(15) 0.048(14) 0.011(12) -0.005(13) 0.030(13)
Cl1 0.321(13) 0.134(6) 0.086(6) 0.017(5) 0.038(7) 0.070(7)
P1 0.270(10) 0.126(5) 0.245(10) -0.071(7) -0.200(9) 0.116(7)
F1 0.42(3) 0.282(19) 0.45(4) 0.13(2) -0.03(2) 0.17(2)
F2 0.64(4) 0.275(18) 0.36(3) -0.14(2) -0.12(3) 0.27(2)
F3 0.267(16) 0.215(13) 0.45(3) 0.101(16) -0.180(17) 0.021(12)
O1S 0.27(3) 0.143(17) 0.17(2) 0.037(15) 0.03(2) -0.038(17)

loop_
_atom_type_symbol
_atom_type_description
_atom_type_scat_dispersion_real
_atom_type_scat_dispersion_imag
_atom_type_scat_source
C C 0.0033 0.0016 'International Tables Vol C Tables 4.2.6.8 and 6.1.1.4'
H H 0.0000 0.0000 'International Tables Vol C Tables 4.2.6.8 and 6.1.1.4'
Cl Cl 0.1484 0.1585 'International Tables Vol C Tables 4.2.6.8 and 6.1.1.4'
F F 0.0171 0.0103 'International Tables Vol C Tables 4.2.6.8 and 6.1.1.4'
Mn Mn 0.3368 0.7283 'International Tables Vol C Tables 4.2.6.8 and 6.1.1.4'
N N 0.0061 0.0033 'International Tables Vol C Tables 4.2.6.8 and 6.1.1.4'
O O 0.0106 0.0060 'International Tables Vol C Tables 4.2.6.8 and 6.1.1.4'
P P 0.1023 0.0942 'International Tables Vol C Tables 4.2.6.8 and 6.1.1.4'
Re Re -1.0185 7.2310 'International Tables Vol C Tables 4.2.6.8 and 6.1.1.4'

loop_
_geom_angle_atom_site_label_1
_geom_angle_atom_site_label_2
_geom_angle_atom_site_label_3
_geom_angle
_geom_angle_site_symmetry_1
_geom_angle_site_symmetry_3
C710 Re1 C711 129.6(3) . .
C710 Re1 C713 125.9(3) . .
C710 Re1 C716 127.6(2) . .
C711 Re1 C713 86.0(3) . .
C712 Re1 C710 71.3(3) . .
C712 Re1 C711 159.1(3) . .
C712 Re1 C713 78.7(3) . .
C712 Re1 C714 110.4(3) . .
C712 Re1 C715 113.2(2) . .
C712 Re1 C716 78.8(2) . .
C714 Re1 C710 72.0(3) . .
C714 Re1 C711 81.0(3) . .
C714 Re1 C713 162.1(2) . .
C714 Re1 C715 108.4(2) . .
C714 Re1 C716 79.8(2) . .
C715 Re1 C710 72.0(3) . .
C715 Re1 C711 77.6(2) . .
C715 Re1 C713 80.4(2) . .
C715 Re1 C716 160.3(2) . .
C716 Re1 C711 86.4(2) . .
C716 Re1 C713 87.2(2) . .
O11 Mn1 N11 91.9(3) . .
O11 Mn1 N12 173.9(3) . .
O11 Mn1 N711 92.4(2) . .
O11 Mn1 N810 93.5(11) . .
O12 Mn1 O11 94.1(3) . .
O12 Mn1 N11 173.9(3) . .
O12 Mn1 N12 92.0(3) . .
O12 Mn1 N711 93.6(2) . .
O12 Mn1 N810 98.2(7) . .
N11 Mn1 N711 87.0(2) . .
N11 Mn1 N810 80.6(7) . .
N12 Mn1 N11 81.9(3) . .
N12 Mn1 N711 86.9(2) . .
N12 Mn1 N810 86.0(11) . .
N810 Mn1 N711 166.4(9) . .
O21 Mn2 N21 89.9(2) . .
O21 Mn2 N22 168.1(2) . .
O21 Mn2 N712 96.7(2) . .
O22 Mn2 O21 95.6(2) . .
O22 Mn2 N21 171.7(2) . .
O22 Mn2 N22 91.9(2) . .
O22 Mn2 N712 95.1(2) . .
N21 Mn2 N712 90.4(2) . .
N22 Mn2 N21 81.6(2) . .
N22 Mn2 N712 91.8(2) . .
O31 Mn3 O32 93.7(2) . .
O31 Mn3 N31 91.7(2) . .
O31 Mn3 N32 167.6(2) . .
O31 Mn3 N713 98.9(2) . .
O32 Mn3 N31 166.8(2) . .
O32 Mn3 N32 90.3(2) . .
O32 Mn3 N713 101.6(2) . .
N31 Mn3 N32 82.1(2) . .
N31 Mn3 N713 89.4(2) . .
N32 Mn3 N713 91.8(2) . .
O41 Mn4 O42 93.5(2) . .
O41 Mn4 N41 92.0(2) . .
O41 Mn4 N42 168.8(2) . .
O41 Mn4 N714 98.2(2) . .
O42 Mn4 N41 167.8(2) . .
O42 Mn4 N42 90.6(2) . .
O42 Mn4 N714 99.1(2) . .
N41 Mn4 N714 91.0(2) . .
N42 Mn4 N41 82.1(3) . .
N42 Mn4 N714 91.4(2) . .
O51 Mn5 O52 93.0(2) . .
O51 Mn5 O53 87.9(2) . .
O51 Mn5 N51 92.1(3) . .
O51 Mn5 N52 170.4(3) . .
O51 Mn5 N715 97.7(2) . .
O52 Mn5 O53 86.9(2) . .
O52 Mn5 N51 173.2(3) . .
O52 Mn5 N52 92.1(2) . .
O52 Mn5 N715 93.7(2) . .
N51 Mn5 O53 88.8(2) . .
N51 Mn5 N715 90.1(2) . .
N52 Mn5 O53 84.3(2) . .
N52 Mn5 N51 82.2(3) . .
N52 Mn5 N715 90.1(2) . .
N715 Mn5 O53 174.4(2) . .
O61 Mn6 O63 89.7(2) . .
O61 Mn6 N61 91.8(2) . .
O61 Mn6 N62 171.6(2) . .
O61 Mn6 N716 96.6(2) . .
O62 Mn6 O61 92.6(2) . .
O62 Mn6 O63 94.4(2) . .
O62 Mn6 N61 175.5(2) . .
O62 Mn6 N62 92.8(3) . .
O62 Mn6 N716 93.0(2) . .
N61 Mn6 O63 85.2(2) . .
N61 Mn6 N716 86.9(2) . .
N62 Mn6 O63 83.5(2) . .
N62 Mn6 N61 82.8(3) . .
N62 Mn6 N716 89.6(2) . .
N716 Mn6 O63 170.0(2) . .
C110 O11 Mn1 129.0(5) . .
C122 O12 Mn1 125.2(5) . .
C210 O21 Mn2 122.8(4) . .
C222 O22 Mn2 129.5(5) . .
C310 O31 Mn3 130.4(4) . .
C322 O32 Mn3 125.0(5) . .
C410 O41 Mn4 129.5(4) . .
C422 O42 Mn4 123.4(5) . .
C510 O51 Mn5 130.2(5) . .
C522 O52 Mn5 126.5(5) . .
Mn5 O53 H53A 110.0 . .
Mn5 O53 H53B 108.6 . .
H53A O53 H53B 108.9 . .
C610 O61 Mn6 129.1(5) . .
C622 O62 Mn6 129.5(5) . .
Mn6 O63 H63A 109.4 . .
Mn6 O63 H63B 110.1 . .
H63A O63 H63B 108.7 . .
C117 N11 Mn1 125.5(6) . .
C117 N11 C118 120.9(7) . .
C118 N11 Mn1 113.5(5) . .
C119 N12 Mn1 113.8(5) . .
C120 N12 Mn1 125.2(6) . .
C120 N12 C119 121.0(7) . .
C217 N21 Mn2 124.2(5) . .
C217 N21 C218 121.6(6) . .
C218 N21 Mn2 113.7(4) . .
C219 N22 Mn2 113.3(4) . .
C220 N22 Mn2 126.3(5) . .
C220 N22 C219 119.9(6) . .
C317 N31 Mn3 125.5(5) . .
C317 N31 C318 120.6(6) . .
C318 N31 Mn3 113.4(5) . .
C319 N32 Mn3 112.9(5) . .
C320 N32 Mn3 124.6(5) . .
C320 N32 C319 122.5(6) . .
C417 N41 Mn4 126.0(5) . .
C417 N41 C418 120.0(6) . .
C418 N41 Mn4 113.6(5) . .
C419 N42 Mn4 113.4(5) . .
C420 N42 Mn4 124.4(5) . .
C420 N42 C419 122.0(7) . .
C517 N51 Mn5 125.2(6) . .
C517 N51 C518 122.7(7) . .
C518 N51 Mn5 111.9(5) . .
C519 N52 Mn5 114.4(5) . .
C520 N52 Mn5 124.1(6) . .
C520 N52 C519 121.3(7) . .
C617 N61 Mn6 126.6(5) . .
C617 N61 C618 121.1(6) . .
C618 N61 Mn6 111.9(5) . .
C619 N62 Mn6 113.3(5) . .
C620 N62 Mn6 125.0(5) . .
C620 N62 C619 121.4(7) . .
C711 N711 Mn1 149.4(5) . .
C712 N712 Mn2 137.4(5) . .
C713 N713 Mn3 149.2(5) . .
C714 N714 Mn4 140.2(5) . .
C715 N715 Mn5 137.3(6) . .
C716 N716 Mn6 146.6(5) . .
O11 C110 C111 120.9(9) . .
O11 C110 C116 123.4(8) . .
C111 C110 C116 115.7(9) . .
C110 C111 H111 118.3 . .
C112 C111 C110 123.5(10) . .
C112 C111 H111 118.3 . .
C111 C112 H112 119.4 . .
C111 C112 C113 121.2(9) . .
C113 C112 H112 119.4 . .
C112 C113 C114 120.3(10) . .
C115 C113 C112 117.4(9) . .
C115 C113 C114 122.3(11) . .
C113 C114 H11C 109.5 . .
C113 C114 H11D 109.5 . .
C113 C114 H11E 109.5 . .
H11C C114 H11D 109.5 . .
H11C C114 H11E 109.5 . .
H11D C114 H11E 109.5 . .
C113 C115 H115 118.6 . .
C113 C115 C116 122.9(10) . .
C116 C115 H115 118.6 . .
C110 C116 C117 122.7(8) . .
C115 C116 C110 119.4(8) . .
C115 C116 C117 118.0(9) . .
N11 C117 C116 126.0(8) . .
N11 C117 H117 117.0 . .
C116 C117 H117 117.0 . .
N11 C118 H11A 110.2 . .
N11 C118 H11B 110.2 . .
N11 C118 C119 107.7(7) . .
H11A C118 H11B 108.5 . .
C119 C118 H11A 110.2 . .
C119 C118 H11B 110.2 . .
N12 C119 C118 107.7(7) . .
N12 C119 H11F 110.2 . .
N12 C119 H11G 110.2 . .
C118 C119 H11F 110.2 . .
C118 C119 H11G 110.2 . .
H11F C119 H11G 108.5 . .
N12 C120 H120 117.2 . .
N12 C120 C121 125.6(8) . .
C121 C120 H120 117.2 . .
C122 C121 C120 122.3(7) . .
C127 C121 C120 118.4(9) . .
C127 C121 C122 119.3(9) . .
O12 C122 C121 124.6(7) . .
O12 C122 C123 118.1(8) . .
C121 C122 C123 117.2(8) . .
C122 C123 H123 119.7 . .
C124 C123 C122 120.7(9) . .
C124 C123 H123 119.7 . .
C123 C124 H124 119.6 . .
C125 C124 C123 120.9(10) . .
C125 C124 H124 119.6 . .
C124 C125 C126 116.8(12) . .
C127 C125 C124 118.3(10) . .
C127 C125 C126 124.9(12) . .
C125 C126 H12A 109.5 . .
C125 C126 H12B 109.5 . .
C125 C126 H12C 109.5 . .
H12A C126 H12B 109.5 . .
H12A C126 H12C 109.5 . .
H12B C126 H12C 109.5 . .
C121 C127 H127 118.2 . .
C125 C127 C121 123.6(10) . .
C125 C127 H127 118.2 . .
O21 C210 C211 118.7(7) . .
O21 C210 C216 123.4(6) . .
C211 C210 C216 117.9(7) . .
C210 C211 H211 119.6 . .
C210 C211 C212 120.8(9) . .
C212 C211 H211 119.6 . .
C211 C212 H212 119.0 . .
C213 C212 C211 121.9(8) . .
C213 C212 H212 119.0 . .
C212 C213 C214 121.8(9) . .
C215 C213 C212 117.8(8) . .
C215 C213 C214 120.4(10) . .
C213 C214 H21C 109.5 . .
C213 C214 H21D 109.5 . .
C213 C214 H21E 109.5 . .
H21C C214 H21D 109.5 . .
H21C C214 H21E 109.5 . .
H21D C214 H21E 109.5 . .
C213 C215 H215 119.2 . .
C213 C215 C216 121.6(9) . .
C216 C215 H215 119.2 . .
C210 C216 C215 120.0(8) . .
C210 C216 C217 122.3(6) . .
C215 C216 C217 117.5(8) . .
N21 C217 C216 124.5(7) . .
N21 C217 H217 117.7 . .
C216 C217 H217 117.7 . .
N21 C218 H21F 110.4 . .
N21 C218 H21G 110.4 . .
N21 C218 C219 106.5(6) . .
H21F C218 H21G 108.6 . .
C219 C218 H21F 110.4 . .
C219 C218 H21G 110.4 . .
N22 C219 C218 107.8(6) . .
N22 C219 H21A 110.2 . .
N22 C219 H21B 110.2 . .
C218 C219 H21A 110.2 . .
C218 C219 H21B 110.2 . .
H21A C219 H21B 108.5 . .
N22 C220 H220 117.4 . .
N22 C220 C221 125.2(7) . .
C221 C220 H220 117.4 . .
C222 C221 C220 122.5(7) . .
C227 C221 C220 117.4(7) . .
C227 C221 C222 120.0(7) . .
O22 C222 C221 123.9(7) . .
O22 C222 C223 120.1(7) . .
C223 C222 C221 116.0(7) . .
C222 C223 H223 118.9 . .
C224 C223 C222 122.2(8) . .
C224 C223 H223 118.9 . .
C223 C224 H224 119.0 . .
C223 C224 C225 121.9(8) . .
C225 C224 H224 119.0 . .
C224 C225 C226 121.0(9) . .
C227 C225 C224 116.4(8) . .
C227 C225 C226 122.6(9) . .
C225 C226 H22A 109.5 . .
C225 C226 H22B 109.5 . .
C225 C226 H22C 109.5 . .
H22A C226 H22B 109.5 . .
H22A C226 H22C 109.5 . .
H22B C226 H22C 109.5 . .
C221 C227 H227 118.4 . .
C225 C227 C221 123.2(9) . .
C225 C227 H227 118.4 . .
O31 C310 C311 119.2(7) . .
O31 C310 C316 124.5(7) . .
C311 C310 C316 116.3(8) . .
C310 C311 H311 119.1 . .
C312 C311 C310 121.9(9) . .
C312 C311 H311 119.1 . .
C311 C312 H312 118.4 . .
C311 C312 C313 123.2(9) . .
C313 C312 H312 118.4 . .
C312 C313 C314 120.4(9) . .
C315 C313 C312 114.8(9) . .
C315 C313 C314 124.7(10) . .
C313 C314 H31A 109.5 . .
C313 C314 H31B 109.5 . .
C313 C314 H31C 109.5 . .
H31A C314 H31B 109.5 . .
H31A C314 H31C 109.5 . .
H31B C314 H31C 109.5 . .
C313 C315 H315 118.1 . .
C313 C315 C316 123.7(8) . .
C316 C315 H315 118.1 . .
C310 C316 C317 120.9(7) . .
C315 C316 C310 120.1(7) . .
C315 C316 C317 118.9(7) . .
N31 C317 C316 126.8(7) . .
N31 C317 H317 116.6 . .
C316 C317 H317 116.6 . .
N31 C318 H31F 110.4 . .
N31 C318 H31G 110.4 . .
N31 C318 C319 106.7(6) . .
H31F C318 H31G 108.6 . .
C319 C318 H31F 110.4 . .
C319 C318 H31G 110.4 . .
N32 C319 C318 108.3(6) . .
N32 C319 H31D 110.0 . .
N32 C319 H31E 110.0 . .
C318 C319 H31D 110.0 . .
C318 C319 H31E 110.0 . .
H31D C319 H31E 108.4 . .
N32 C320 H320 117.4 . .
N32 C320 C321 125.2(7) . .
C321 C320 H320 117.4 . .
C322 C321 C320 122.3(7) . .
C322 C321 C327 120.4(8) . .
C327 C321 C320 117.2(8) . .
O32 C322 C321 123.6(7) . .
O32 C322 C323 118.4(8) . .
C323 C322 C321 117.8(8) . .
C322 C323 H323 120.0 . .
C324 C323 C322 120.0(9) . .
C324 C323 H323 120.0 . .
C323 C324 H324 118.7 . .
C323 C324 C325 122.5(9) . .
C325 C324 H324 118.7 . .
C324 C325 C326 120.4(11) . .
C327 C325 C324 118.0(9) . .
C327 C325 C326 121.5(11) . .
C325 C326 H32A 109.5 . .
C325 C326 H32B 109.5 . .
C325 C326 H32C 109.5 . .
H32A C326 H32B 109.5 . .
H32A C326 H32C 109.5 . .
H32B C326 H32C 109.5 . .
C321 C327 H327 119.4 . .
C325 C327 C321 121.1(9) . .
C325 C327 H327 119.4 . .
O41 C410 C411 117.6(7) . .
O41 C410 C416 124.5(7) . .
C411 C410 C416 118.0(8) . .
C410 C411 H411 119.6 . .
C412 C411 C410 120.8(8) . .
C412 C411 H411 119.6 . .
C411 C412 H412 118.7 . .
C411 C412 C413 122.7(8) . .
C413 C412 H412 118.7 . .
C412 C413 C414 121.3(9) . .
C415 C413 C412 117.4(8) . .
C415 C413 C414 121.3(9) . .
C413 C414 H41A 109.5 . .
C413 C414 H41B 109.5 . .
C413 C414 H41C 109.5 . .
H41A C414 H41B 109.5 . .
H41A C414 H41C 109.5 . .
H41B C414 H41C 109.5 . .
C413 C415 H415 119.0 . .
C413 C415 C416 121.9(8) . .
C416 C415 H415 119.0 . .
C410 C416 C415 119.1(7) . .
C410 C416 C417 122.0(8) . .
C415 C416 C417 118.9(7) . .
N41 C417 C416 125.8(7) . .
N41 C417 H417 117.1 . .
C416 C417 H417 117.1 . .
N41 C418 H41F 110.2 . .
N41 C418 H41G 110.2 . .
H41F C418 H41G 108.5 . .
C419 C418 N41 107.8(6) . .
C419 C418 H41F 110.2 . .
C419 C418 H41G 110.2 . .
N42 C419 H41D 110.0 . .
N42 C419 H41E 110.0 . .
C418 C419 N42 108.6(6) . .
C418 C419 H41D 110.0 . .
C418 C419 H41E 110.0 . .
H41D C419 H41E 108.4 . .
N42 C420 H420 117.3 . .
N42 C420 C421 125.4(7) . .
C421 C420 H420 117.3 . .
C422 C421 C420 121.8(8) . .
C427 C421 C420 117.9(8) . .
C427 C421 C422 120.1(8) . .
O42 C422 C421 123.4(7) . .
O42 C422 C423 118.8(7) . .
C423 C422 C421 117.7(8) . .
C422 C423 H423 120.0 . .
C424 C423 C422 119.9(9) . .
C424 C423 H423 120.0 . .
C423 C424 H424 118.8 . .
C423 C424 C425 122.3(9) . .
C425 C424 H424 118.8 . .
C424 C425 C426 119.4(10) . .
C427 C425 C424 117.5(9) . .
C427 C425 C426 123.0(10) . .
C425 C426 H42A 109.5 . .
C425 C426 H42B 109.5 . .
C425 C426 H42C 109.5 . .
H42A C426 H42B 109.5 . .
H42A C426 H42C 109.5 . .
H42B C426 H42C 109.5 . .
C421 C427 H427 118.9 . .
C425 C427 C421 122.3(9) . .
C425 C427 H427 118.9 . .
O51 C510 C511 118.9(7) . .
O51 C510 C516 124.0(7) . .
C511 C510 C516 117.1(8) . .
C510 C511 H511 119.5 . .
C510 C511 C512 121.0(9) . .
C512 C511 H511 119.5 . .
C511 C512 H512 118.7 . .
C511 C512 C513 122.5(9) . .
C513 C512 H512 118.7 . .
C512 C513 C514 119.5(10) . .
C515 C513 C512 116.2(9) . .
C515 C513 C514 124.4(10) . .
C513 C514 H51C 109.5 . .
C513 C514 H51D 109.5 . .
C513 C514 H51E 109.5 . .
H51C C514 H51D 109.5 . .
H51C C514 H51E 109.5 . .
H51D C514 H51E 109.5 . .
C513 C515 H515 118.5 . .
C513 C515 C516 123.1(9) . .
C516 C515 H515 118.5 . .
C510 C516 C517 121.7(8) . .
C515 C516 C510 120.0(8) . .
C515 C516 C517 118.3(8) . .
N51 C517 C516 126.7(8) . .
N51 C517 H517 116.7 . .
C516 C517 H517 116.7 . .
N51 C518 H51A 109.9 . .
N51 C518 H51B 109.9 . .
N51 C518 C519 109.1(6) . .
H51A C518 H51B 108.3 . .
C519 C518 H51A 109.9 . .
C519 C518 H51B 109.9 . .
N52 C519 C518 107.3(7) . .
N52 C519 H51F 110.3 . .
N52 C519 H51G 110.3 . .
C518 C519 H51F 110.3 . .
C518 C519 H51G 110.3 . .
H51F C519 H51G 108.5 . .
N52 C520 H520 117.4 . .
N52 C520 C521 125.2(8) . .
C521 C520 H520 117.4 . .
C522 C521 C520 123.4(8) . .
C522 C521 C527 118.9(8) . .
C527 C521 C520 117.6(8) . .
O52 C522 C521 123.2(8) . .
O52 C522 C523 118.6(8) . .
C523 C522 C521 118.0(8) . .
C522 C523 H523 119.6 . .
C524 C523 C522 120.8(10) . .
C524 C523 H523 119.6 . .
C523 C524 H524 118.5 . .
C523 C524 C525 122.9(10) . .
C525 C524 H524 118.5 . .
C524 C525 C526 120.3(11) . .
C527 C525 C524 116.6(9) . .
C527 C525 C526 123.0(11) . .
C525 C526 H52A 109.5 . .
C525 C526 H52B 109.5 . .
C525 C526 H52C 109.5 . .
H52A C526 H52B 109.5 . .
H52A C526 H52C 109.5 . .
H52B C526 H52C 109.5 . .
C521 C527 H527 118.7 . .
C525 C527 C521 122.6(9) . .
C525 C527 H527 118.7 . .
O61 C610 C611 118.9(7) . .
O61 C610 C616 123.3(7) . .
C611 C610 C616 117.8(8) . .
C610 C611 H611 119.4 . .
C612 C611 C610 121.1(8) . .
C612 C611 H611 119.4 . .
C611 C612 H612 119.0 . .
C611 C612 C613 122.1(8) . .
C613 C612 H612 119.0 . .
C612 C613 C614 121.7(9) . .
C615 C613 C612 117.9(8) . .
C615 C613 C614 120.4(10) . .
C613 C614 H61C 109.5 . .
C613 C614 H61D 109.5 . .
C613 C614 H61E 109.5 . .
H61C C614 H61D 109.5 . .
H61C C614 H61E 109.5 . .
H61D C614 H61E 109.5 . .
C613 C615 H615 119.1 . .
C613 C615 C616 121.8(8) . .
C616 C615 H615 119.1 . .
C610 C616 C617 123.1(7) . .
C615 C616 C610 119.3(8) . .
C615 C616 C617 117.6(7) . .
N61 C617 C616 125.6(7) . .
N61 C617 H617 117.2 . .
C616 C617 H617 117.2 . .
N61 C618 H61A 109.7 . .
N61 C618 H61B 109.7 . .
H61A C618 H61B 108.2 . .
C619 C618 N61 109.9(6) . .
C619 C618 H61A 109.7 . .
C619 C618 H61B 109.7 . .
N62 C619 H61F 109.7 . .
N62 C619 H61G 109.7 . .
C618 C619 N62 109.9(7) . .
C618 C619 H61F 109.7 . .
C618 C619 H61G 109.7 . .
H61F C619 H61G 108.2 . .
N62 C620 H620 117.1 . .
N62 C620 C621 125.8(8) . .
C621 C620 H620 117.1 . .
C622 C621 C620 122.8(8) . .
C627 C621 C620 116.8(9) . .
C627 C621 C622 120.3(9) . .
O62 C622 C621 123.5(8) . .
O62 C622 C623 119.8(8) . .
C623 C622 C621 116.7(8) . .
C622 C623 H623 119.6 . .
C624 C623 C622 120.8(10) . .
C624 C623 H623 119.6 . .
C623 C624 H624 118.6 . .
C623 C624 C625 122.7(10) . .
C625 C624 H624 118.6 . .
C624 C625 C626 121.6(12) . .
C627 C625 C624 117.2(10) . .
C627 C625 C626 121.1(13) . .
C625 C626 H62A 109.5 . .
C625 C626 H62B 109.5 . .
C625 C626 H62C 109.5 . .
H62A C626 H62B 109.5 . .
H62A C626 H62C 109.5 . .
H62B C626 H62C 109.5 . .
C621 C627 H627 118.9 . .
C625 C627 C621 122.1(10) . .
C625 C627 H627 118.9 . .
N710 C710 Re1 178.8(7) . .
N711 C711 Re1 176.3(6) . .
N712 C712 Re1 178.2(6) . .
N713 C713 Re1 177.1(6) . .
N714 C714 Re1 178.6(6) . .
N715 C715 Re1 176.9(6) . .
N716 C716 Re1 177.2(6) . .
N814 C814 Re2 176(2) . .
C814 Re2 C810 92.0(8) . .
C814 Re2 C812 141.4(9) . .
C814 Re2 C815 72.3(8) . .
C810 Re2 C812 90.6(8) . .
C810 Re2 C815 92.7(9) . .
C811 Re2 C814 92.0(8) . .
C811 Re2 C810 173.4(7) . .
C811 Re2 C812 83.0(8) . .
C811 Re2 C815 93.5(9) . .
C813 Re2 C814 74.4(10) . .
C813 Re2 C810 82.7(10) . .
C813 Re2 C811 93.4(10) . .
C813 Re2 C812 67.7(10) . .
C813 Re2 C815 146.2(9) . .
C813 Re2 C816 141.0(11) . .
C815 Re2 C812 146.0(9) . .
C816 Re2 C814 142.8(8) . .
C816 Re2 C810 84.2(10) . .
C816 Re2 C811 95.7(10) . .
C816 Re2 C812 75.8(9) . .
C816 Re2 C815 70.9(9) . .
C810 N810 Mn1 150(4) . .
N810 C810 Re2 175(3) . .
N811 C811 Re2 174(2) . .
N812 C812 Re2 174(3) . .
N813 C813 Re2 170(3) . .
N815 C815 Re2 179(2) . .
N816 C816 Re2 173(3) . .
F1 P1 F1 180.0 2_556 .
F2 P1 F1 84.9(10) 2_556 2_556
F2 P1 F1 95.1(10) . 2_556
F2 P1 F1 84.9(10) . .
F2 P1 F1 95.1(10) 2_556 .
F2 P1 F2 180.0 . 2_556
F2 P1 F3 95.3(10) 2_556 2_556
F2 P1 F3 84.7(10) 2_556 .
F2 P1 F3 84.7(10) . 2_556
F2 P1 F3 95.3(10) . .
F3 P1 F1 86.2(9) . 2_556
F3 P1 F1 86.2(9) 2_556 .
F3 P1 F1 93.8(9) 2_556 2_556
F3 P1 F1 93.8(9) . .
F3 P1 F3 180.0 . 2_556

loop_
_geom_bond_atom_site_label_1
_geom_bond_atom_site_label_2
_geom_bond_distance
_geom_bond_site_symmetry_2
Re1 C710 2.082(9) .
Re1 C711 2.125(8) .
Re1 C712 2.051(8) .
Re1 C713 2.125(8) .
Re1 C714 2.054(8) .
Re1 C715 2.065(6) .
Re1 C716 2.106(6) .
Mn1 O11 1.876(5) .
Mn1 O12 1.868(5) .
Mn1 N11 1.982(7) .
Mn1 N12 1.977(6) .
Mn1 N711 2.343(6) .
Mn1 N810 2.26(3) .
Mn2 O21 1.900(5) .
Mn2 O22 1.867(5) .
Mn2 N21 1.988(6) .
Mn2 N22 1.981(5) .
Mn2 N712 2.176(6) .
Mn3 O31 1.867(5) .
Mn3 O32 1.879(5) .
Mn3 N31 1.981(6) .
Mn3 N32 1.989(6) .
Mn3 N713 2.189(6) .
Mn4 O41 1.864(5) .
Mn4 O42 1.888(5) .
Mn4 N41 1.973(6) .
Mn4 N42 1.965(6) .
Mn4 N714 2.161(6) .
Mn5 O51 1.857(5) .
Mn5 O52 1.880(5) .
Mn5 O53 2.356(5) .
Mn5 N51 1.987(6) .
Mn5 N52 1.982(6) .
Mn5 N715 2.179(6) .
Mn6 O61 1.897(5) .
Mn6 O62 1.875(5) .
Mn6 O63 2.278(5) .
Mn6 N61 1.983(6) .
Mn6 N62 1.982(6) .
Mn6 N716 2.250(6) .
O11 C110 1.313(10) .
O12 C122 1.339(9) .
O21 C210 1.332(8) .
O22 C222 1.326(8) .
O31 C310 1.304(8) .
O32 C322 1.323(9) .
O41 C410 1.320(9) .
O42 C422 1.333(9) .
O51 C510 1.320(9) .
O52 C522 1.326(9) .
O53 H53A 0.8801 .
O53 H53B 0.8808 .
O61 C610 1.331(9) .
O62 C622 1.308(9) .
O63 H63A 0.8841 .
O63 H63B 0.8845 .
N11 C117 1.280(9) .
N11 C118 1.481(9) .
N12 C119 1.464(9) .
N12 C120 1.280(9) .
N21 C217 1.271(8) .
N21 C218 1.479(9) .
N22 C219 1.475(8) .
N22 C220 1.285(8) .
N31 C317 1.281(9) .
N31 C318 1.470(8) .
N32 C319 1.469(9) .
N32 C320 1.289(9) .
N41 C417 1.285(9) .
N41 C418 1.477(9) .
N42 C419 1.483(9) .
N42 C420 1.286(10) .
N51 C517 1.274(9) .
N51 C518 1.480(9) .
N52 C519 1.462(10) .
N52 C520 1.289(10) .
N61 C617 1.276(9) .
N61 C618 1.484(9) .
N62 C619 1.470(10) .
N62 C620 1.297(9) .
N710 C710 1.158(9) .
N711 C711 1.156(8) .
N712 C712 1.167(8) .
N713 C713 1.156(8) .
N714 C714 1.166(8) .
N715 C715 1.156(7) .
N716 C716 1.158(7) .
C110 C111 1.408(11) .
C110 C116 1.423(11) .
C111 H111 0.9500 .
C111 C112 1.356(13) .
C112 H112 0.9500 .
C112 C113 1.390(14) .
C113 C114 1.530(12) .
C113 C115 1.372(12) .
C114 H11C 0.9800 .
C114 H11D 0.9800 .
C114 H11E 0.9800 .
C115 H115 0.9500 .
C115 C116 1.409(11) .
C116 C117 1.424(11) .
C117 H117 0.9500 .
C118 H11A 0.9900 .
C118 H11B 0.9900 .
C118 C119 1.499(11) .
C119 H11F 0.9900 .
C119 H11G 0.9900 .
C120 H120 0.9500 .
C120 C121 1.417(11) .
C121 C122 1.401(11) .
C121 C127 1.386(11) .
C122 C123 1.409(11) .
C123 H123 0.9500 .
C123 C124 1.407(13) .
C124 H124 0.9500 .
C124 C125 1.359(15) .
C125 C126 1.513(13) .
C125 C127 1.357(13) .
C126 H12A 0.9800 .
C126 H12B 0.9800 .
C126 H12C 0.9800 .
C127 H127 0.9500 .
C210 C211 1.383(10) .
C210 C216 1.411(10) .
C211 H211 0.9500 .
C211 C212 1.415(11) .
C212 H212 0.9500 .
C212 C213 1.380(13) .
C213 C214 1.510(11) .
C213 C215 1.376(11) .
C214 H21C 0.9800 .
C214 H21D 0.9800 .
C214 H21E 0.9800 .
C215 H215 0.9500 .
C215 C216 1.424(10) .
C216 C217 1.444(10) .
C217 H217 0.9500 .
C218 H21F 0.9900 .
C218 H21G 0.9900 .
C218 C219 1.497(10) .
C219 H21A 0.9900 .
C219 H21B 0.9900 .
C220 H220 0.9500 .
C220 C221 1.435(10) .
C221 C222 1.411(10) .
C221 C227 1.399(10) .
C222 C223 1.387(10) .
C223 H223 0.9500 .
C223 C224 1.379(11) .
C224 H224 0.9500 .
C224 C225 1.383(12) .
C225 C226 1.523(11) .
C225 C227 1.362(11) .
C226 H22A 0.9800 .
C226 H22B 0.9800 .
C226 H22C 0.9800 .
C227 H227 0.9500 .
C310 C311 1.401(10) .
C310 C316 1.420(10) .
C311 H311 0.9500 .
C311 C312 1.347(12) .
C312 H312 0.9500 .
C312 C313 1.432(13) .
C313 C314 1.505(13) .
C313 C315 1.363(11) .
C314 H31A 0.9800 .
C314 H31B 0.9800 .
C314 H31C 0.9800 .
C315 H315 0.9500 .
C315 C316 1.401(11) .
C316 C317 1.438(10) .
C317 H317 0.9500 .
C318 H31F 0.9900 .
C318 H31G 0.9900 .
C318 C319 1.504(10) .
C319 H31D 0.9900 .
C319 H31E 0.9900 .
C320 H320 0.9500 .
C320 C321 1.420(11) .
C321 C322 1.402(10) .
C321 C327 1.410(11) .
C322 C323 1.399(10) .
C323 H323 0.9500 .
C323 C324 1.379(13) .
C324 H324 0.9500 .
C324 C325 1.387(13) .
C325 C326 1.539(13) .
C325 C327 1.363(13) .
C326 H32A 0.9800 .
C326 H32B 0.9800 .
C326 H32C 0.9800 .
C327 H327 0.9500 .
C410 C411 1.397(10) .
C410 C416 1.403(10) .
C411 H411 0.9500 .
C411 C412 1.357(11) .
C412 H412 0.9500 .
C412 C413 1.382(11) .
C413 C414 1.495(12) .
C413 C415 1.366(11) .
C414 H41A 0.9800 .
C414 H41B 0.9800 .
C414 H41C 0.9800 .
C415 H415 0.9500 .
C415 C416 1.415(10) .
C416 C417 1.436(10) .
C417 H417 0.9500 .
C418 H41F 0.9900 .
C418 H41G 0.9900 .
C418 C419 1.470(11) .
C419 H41D 0.9900 .
C419 H41E 0.9900 .
C420 H420 0.9500 .
C420 C421 1.422(10) .
C421 C422 1.420(10) .
C421 C427 1.386(11) .
C422 C423 1.386(11) .
C423 H423 0.9500 .
C423 C424 1.383(12) .
C424 H424 0.9500 .
C424 C425 1.395(13) .
C425 C426 1.502(13) .
C425 C427 1.351(12) .
C426 H42A 0.9800 .
C426 H42B 0.9800 .
C426 H42C 0.9800 .
C427 H427 0.9500 .
C510 C511 1.367(11) .
C510 C516 1.406(10) .
C511 H511 0.9500 .
C511 C512 1.377(11) .
C512 H512 0.9500 .
C512 C513 1.385(13) .
C513 C514 1.529(12) .
C513 C515 1.352(12) .
C514 H51C 0.9800 .
C514 H51D 0.9800 .
C514 H51E 0.9800 .
C515 H515 0.9500 .
C515 C516 1.386(11) .
C516 C517 1.445(11) .
C517 H517 0.9500 .
C518 H51A 0.9900 .
C518 H51B 0.9900 .
C518 C519 1.491(11) .
C519 H51F 0.9900 .
C519 H51G 0.9900 .
C520 H520 0.9500 .
C520 C521 1.441(11) .
C521 C522 1.408(11) .
C521 C527 1.414(11) .
C522 C523 1.399(11) .
C523 H523 0.9500 .
C523 C524 1.357(12) .
C524 H524 0.9500 .
C524 C525 1.396(14) .
C525 C526 1.511(12) .
C525 C527 1.368(13) .
C526 H52A 0.9800 .
C526 H52B 0.9800 .
C526 H52C 0.9800 .
C527 H527 0.9500 .
C610 C611 1.394(10) .
C610 C616 1.417(10) .
C611 H611 0.9500 .
C611 C612 1.365(11) .
C612 H612 0.9500 .
C612 C613 1.381(13) .
C613 C614 1.527(13) .
C613 C615 1.378(12) .
C614 H61C 0.9800 .
C614 H61D 0.9800 .
C614 H61E 0.9800 .
C615 H615 0.9500 .
C615 C616 1.398(11) .
C616 C617 1.438(10) .
C617 H617 0.9500 .
C618 H61A 0.9900 .
C618 H61B 0.9900 .
C618 C619 1.453(11) .
C619 H61F 0.9900 .
C619 H61G 0.9900 .
C620 H620 0.9500 .
C620 C621 1.432(11) .
C621 C622 1.431(11) .
C621 C627 1.381(11) .
C622 C623 1.402(11) .
C623 H623 0.9500 .
C623 C624 1.364(13) .
C624 H624 0.9500 .
C624 C625 1.394(15) .
C625 C626 1.526(13) .
C625 C627 1.372(13) .
C626 H62A 0.9800 .
C626 H62B 0.9800 .
C626 H62C 0.9800 .
C627 H627 0.9500 .
C814 Re2 2.077(13) .
C814 N814 1.160(2) .
Re2 C810 2.086(11) .
Re2 C811 2.075(13) .
Re2 C812 2.194(13) .
Re2 C813 2.043(14) .
Re2 C815 2.091(12) .
Re2 C816 2.063(14) .
N810 C810 1.160(2) .
N811 C811 1.160(2) .
N812 C812 1.159(2) .
N813 C813 1.160(2) .
N815 C815 1.160(2) .
N816 C816 1.160(2) .
Cl2 O2S 2.02(4) .
P1 F1 1.509(19) 2_556
P1 F1 1.510(19) .
P1 F2 1.412(14) .
P1 F2 1.412(14) 2_556
P1 F3 1.462(14) .
P1 F3 1.462(14) 2_556

loop_
_geom_torsion_atom_site_label_1
_geom_torsion_atom_site_label_2
_geom_torsion_atom_site_label_3
_geom_torsion_atom_site_label_4
_geom_torsion
_geom_torsion_site_symmetry_1
_geom_torsion_site_symmetry_2
_geom_torsion_site_symmetry_3
_geom_torsion_site_symmetry_4
Mn1 O11 C110 C111 -170.2(6) . . . .
Mn1 O11 C110 C116 11.9(11) . . . .
Mn1 O12 C122 C121 23.5(11) . . . .
Mn1 O12 C122 C123 -158.8(6) . . . .
Mn1 N11 C117 C116 0.2(12) . . . .
Mn1 N11 C118 C119 -32.1(8) . . . .
Mn1 N12 C119 C118 -35.1(7) . . . .
Mn1 N12 C120 C121 -1.5(12) . . . .
Mn2 O21 C210 C211 151.9(5) . . . .
Mn2 O21 C210 C216 -31.2(9) . . . .
Mn2 O22 C222 C221 -7.7(10) . . . .
Mn2 O22 C222 C223 173.9(5) . . . .
Mn2 N21 C217 C216 10.9(10) . . . .
Mn2 N21 C218 C219 35.1(7) . . . .
Mn2 N22 C219 C218 35.8(7) . . . .
Mn2 N22 C220 C221 -6.7(10) . . . .
Mn3 O31 C310 C311 -179.8(5) . . . .
Mn3 O31 C310 C316 2.1(10) . . . .
Mn3 O32 C322 C321 29.8(10) . . . .
Mn3 O32 C322 C323 -155.0(5) . . . .
Mn3 N31 C317 C316 4.0(11) . . . .
Mn3 N31 C318 C319 -36.4(7) . . . .
Mn3 N32 C319 C318 -33.3(8) . . . .
Mn3 N32 C320 C321 -3.7(11) . . . .
Mn4 O41 C410 C411 -173.8(5) . . . .
Mn4 O41 C410 C416 5.6(10) . . . .
Mn4 O42 C422 C421 -30.5(9) . . . .
Mn4 O42 C422 C423 152.5(6) . . . .
Mn4 N41 C417 C416 -2.8(11) . . . .
Mn4 N41 C418 C419 33.5(8) . . . .
Mn4 N42 C419 C418 32.1(8) . . . .
Mn4 N42 C420 C421 8.8(11) . . . .
Mn5 O51 C510 C511 176.2(6) . . . .
Mn5 O51 C510 C516 -4.8(11) . . . .
Mn5 O52 C522 C521 -21.2(11) . . . .
Mn5 O52 C522 C523 162.6(6) . . . .
Mn5 N51 C517 C516 -3.0(12) . . . .
Mn5 N51 C518 C519 35.0(8) . . . .
Mn5 N52 C519 C518 31.7(8) . . . .
Mn5 N52 C520 C521 8.6(11) . . . .
Mn6 O61 C610 C611 -173.5(5) . . . .
Mn6 O61 C610 C616 9.2(10) . . . .
Mn6 O62 C622 C621 9.8(11) . . . .
Mn6 O62 C622 C623 -172.5(5) . . . .
Mn6 N61 C617 C616 3.1(11) . . . .
Mn6 N61 C618 C619 -32.2(9) . . . .
Mn6 N62 C619 C618 -27.8(9) . . . .
Mn6 N62 C620 C621 3.1(11) . . . .
O11 Mn1 O12 C122 155.5(6) . . . .
O11 C110 C111 C112 179.7(8) . . . .
O11 C110 C116 C115 178.2(7) . . . .
O11 C110 C116 C117 0.4(12) . . . .
O12 Mn1 O11 C110 167.1(6) . . . .
O12 C122 C123 C124 -180.0(8) . . . .
O21 Mn2 O22 C222 -164.2(5) . . . .
O21 C210 C211 C212 175.0(7) . . . .
O21 C210 C216 C215 -174.7(6) . . . .
O21 C210 C216 C217 0.6(11) . . . .
O22 C222 C223 C224 -176.5(7) . . . .
O31 Mn3 O32 C322 158.5(6) . . . .
O31 C310 C311 C312 178.7(8) . . . .
O31 C310 C316 C315 -178.7(7) . . . .
O31 C310 C316 C317 -2.8(11) . . . .
O32 Mn3 O31 C310 168.7(6) . . . .
O32 C322 C323 C324 -173.7(8) . . . .
O41 Mn4 O42 C422 -154.2(5) . . . .
O41 C410 C411 C412 178.9(7) . . . .
O41 C410 C416 C415 -179.3(7) . . . .
O41 C410 C416 C417 -1.7(11) . . . .
O42 Mn4 O41 C410 -175.0(6) . . . .
O42 C422 C423 C424 174.1(8) . . . .
O51 Mn5 O52 C522 -162.4(7) . . . .
O51 C510 C511 C512 176.8(8) . . . .
O51 C510 C516 C515 -178.3(8) . . . .
O51 C510 C516 C517 0.3(12) . . . .
O52 Mn5 O51 C510 -171.1(6) . . . .
O52 C522 C523 C524 176.7(8) . . . .
O53 Mn5 O51 C510 -84.4(6) . . . .
O53 Mn5 O52 C522 109.9(7) . . . .
O61 Mn6 O62 C622 179.0(6) . . . .
O61 C610 C611 C612 -179.3(7) . . . .
O61 C610 C616 C615 177.6(7) . . . .
O61 C610 C616 C617 -4.7(11) . . . .
O62 Mn6 O61 C610 173.2(6) . . . .
O62 C622 C623 C624 -176.6(8) . . . .
O63 Mn6 O61 C610 78.8(6) . . . .
O63 Mn6 O62 C622 -91.2(6) . . . .
N11 Mn1 O11 C110 -13.7(6) . . . .
N11 C118 C119 N12 41.9(8) . . . .
N12 Mn1 O12 C122 -24.9(6) . . . .
N12 C120 C121 C122 -8.1(13) . . . .
N12 C120 C121 C127 170.9(8) . . . .
N21 C218 C219 N22 -44.1(7) . . . .
N22 Mn2 O22 C222 6.6(6) . . . .
N22 C220 C221 C222 7.2(12) . . . .
N22 C220 C221 C227 -172.6(7) . . . .
N31 Mn3 O31 C310 0.7(6) . . . .
N31 Mn3 O32 C322 -87.3(12) . . . .
N31 C318 C319 N32 43.8(8) . . . .
N32 Mn3 O31 C310 60.1(13) . . . .
N32 Mn3 O32 C322 -33.2(6) . . . .
N32 C320 C321 C322 -10.6(12) . . . .
N32 C320 C321 C327 174.3(7) . . . .
N41 Mn4 O41 C410 -5.9(6) . . . .
N41 Mn4 O42 C422 89.6(13) . . . .
N41 C418 C419 N42 -40.9(9) . . . .
N42 Mn4 O41 C410 -63.8(15) . . . .
N42 Mn4 O42 C422 36.2(5) . . . .
N42 C420 C421 C422 9.0(12) . . . .
N42 C420 C421 C427 -175.6(8) . . . .
N51 Mn5 O51 C510 4.4(6) . . . .
N51 C518 C519 N52 -42.0(9) . . . .
N52 Mn5 O52 C522 25.7(7) . . . .
N52 C520 C521 C522 4.4(12) . . . .
N52 C520 C521 C527 -177.9(7) . . . .
N61 Mn6 O61 C610 -6.3(6) . . . .
N61 C618 C619 N62 38.2(10) . . . .
N62 Mn6 O62 C622 -7.5(7) . . . .
N62 C620 C621 C622 -2.5(13) . . . .
N62 C620 C621 C627 177.7(8) . . . .
N711 Mn1 O11 C110 73.4(6) . . . .
N711 Mn1 O12 C122 -111.9(6) . . . .
N712 Mn2 O22 C222 98.6(6) . . . .
N713 Mn3 O31 C310 -88.9(6) . . . .
N713 Mn3 O32 C322 58.7(6) . . . .
N714 Mn4 O41 C410 85.4(6) . . . .
N714 Mn4 O42 C422 -55.3(5) . . . .
N715 Mn5 O51 C510 94.8(6) . . . .
N715 Mn5 O52 C522 -64.5(7) . . . .
N716 Mn6 O61 C610 -93.4(6) . . . .
N716 Mn6 O62 C622 82.3(6) . . . .
C110 C111 C112 C113 2.5(15) . . . .
C110 C116 C117 N11 -6.4(13) . . . .
C111 C110 C116 C115 0.2(11) . . . .
C111 C110 C116 C117 -177.6(8) . . . .
C111 C112 C113 C114 177.2(9) . . . .
C111 C112 C113 C115 -0.7(15) . . . .
C112 C113 C115 C116 -1.3(13) . . . .
C113 C115 C116 C110 1.5(12) . . . .
C113 C115 C116 C117 179.5(8) . . . .
C114 C113 C115 C116 -179.2(8) . . . .
C115 C116 C117 N11 175.7(8) . . . .
C116 C110 C111 C112 -2.2(13) . . . .
C117 N11 C118 C119 150.3(7) . . . .
C118 N11 C117 C116 177.5(8) . . . .
C119 N12 C120 C121 180.0(7) . . . .
C120 N12 C119 C118 143.5(7) . . . .
C120 C121 C122 O12 -3.2(13) . . . .
C120 C121 C122 C123 179.1(8) . . . .
C120 C121 C127 C125 -177.7(9) . . . .
C121 C122 C123 C124 -2.1(13) . . . .
C122 C121 C127 C125 1.3(15) . . . .
C122 C123 C124 C125 2.7(15) . . . .
C123 C124 C125 C126 -179.6(10) . . . .
C123 C124 C125 C127 -1.2(17) . . . .
C124 C125 C127 C121 -0.8(17) . . . .
C126 C125 C127 C121 177.5(10) . . . .
C127 C121 C122 O12 177.8(8) . . . .
C127 C121 C122 C123 0.2(12) . . . .
C210 C211 C212 C213 0.5(14) . . . .
C210 C216 C217 N21 9.9(12) . . . .
C211 C210 C216 C215 2.3(11) . . . .
C211 C210 C216 C217 177.6(7) . . . .
C211 C212 C213 C214 179.6(9) . . . .
C211 C212 C213 C215 0.8(14) . . . .
C212 C213 C215 C216 -0.6(13) . . . .
C213 C215 C216 C210 -1.0(12) . . . .
C213 C215 C216 C217 -176.5(7) . . . .
C214 C213 C215 C216 -179.4(8) . . . .
C215 C216 C217 N21 -174.8(7) . . . .
C216 C210 C211 C212 -2.1(11) . . . .
C217 N21 C218 C219 -137.3(7) . . . .
C218 N21 C217 C216 -177.6(7) . . . .
C219 N22 C220 C221 -177.8(7) . . . .
C220 N22 C219 C218 -152.0(6) . . . .
C220 C221 C222 O22 0.2(11) . . . .
C220 C221 C222 C223 178.7(7) . . . .
C220 C221 C227 C225 177.6(8) . . . .
C221 C222 C223 C224 5.0(11) . . . .
C222 C221 C227 C225 -2.2(13) . . . .
C222 C223 C224 C225 -5.0(13) . . . .
C223 C224 C225 C226 179.6(8) . . . .
C223 C224 C225 C227 1.1(13) . . . .
C224 C225 C227 C221 2.4(13) . . . .
C226 C225 C227 C221 -176.0(9) . . . .
C227 C221 C222 O22 180.0(7) . . . .
C227 C221 C222 C223 -1.5(10) . . . .
C310 C311 C312 C313 1.3(15) . . . .
C310 C316 C317 N31 -0.5(12) . . . .
C311 C310 C316 C315 3.1(11) . . . .
C311 C310 C316 C317 179.1(7) . . . .
C311 C312 C313 C314 -176.7(10) . . . .
C311 C312 C313 C315 0.5(14) . . . .
C312 C313 C315 C316 -0.3(14) . . . .
C313 C315 C316 C310 -1.5(13) . . . .
C313 C315 C316 C317 -177.6(8) . . . .
C314 C313 C315 C316 176.7(9) . . . .
C315 C316 C317 N31 175.5(8) . . . .
C316 C310 C311 C312 -3.0(12) . . . .
C317 N31 C318 C319 151.1(7) . . . .
C318 N31 C317 C316 175.5(7) . . . .
C319 N32 C320 C321 175.4(7) . . . .
C320 N32 C319 C318 147.5(7) . . . .
C320 C321 C322 O32 -2.6(11) . . . .
C320 C321 C322 C323 -177.8(7) . . . .
C320 C321 C327 C325 177.3(8) . . . .
C321 C322 C323 C324 1.8(11) . . . .
C322 C321 C327 C325 2.0(12) . . . .
C322 C323 C324 C325 0.2(14) . . . .
C323 C324 C325 C326 178.7(9) . . . .
C323 C324 C325 C327 -1.0(15) . . . .
C324 C325 C327 C321 -0.1(14) . . . .
C326 C325 C327 C321 -179.8(9) . . . .
C327 C321 C322 O32 172.4(7) . . . .
C327 C321 C322 C323 -2.8(11) . . . .
C410 C411 C412 C413 1.7(14) . . . .
C410 C416 C417 N41 0.5(11) . . . .
C411 C410 C416 C415 0.1(10) . . . .
C411 C410 C416 C417 177.7(7) . . . .
C411 C412 C413 C414 179.7(9) . . . .
C411 C412 C413 C415 -2.2(14) . . . .
C412 C413 C415 C416 1.7(13) . . . .
C413 C415 C416 C410 -0.7(12) . . . .
C413 C415 C416 C417 -178.4(7) . . . .
C414 C413 C415 C416 179.7(8) . . . .
C415 C416 C417 N41 178.1(7) . . . .
C416 C410 C411 C412 -0.6(11) . . . .
C417 N41 C418 C419 -153.8(7) . . . .
C418 N41 C417 C416 -174.5(7) . . . .
C419 N42 C420 C421 -176.9(7) . . . .
C420 N42 C419 C418 -142.7(8) . . . .
C420 C421 C422 O42 2.1(11) . . . .
C420 C421 C422 C423 179.1(7) . . . .
C420 C421 C427 C425 -177.1(8) . . . .
C421 C422 C423 C424 -3.0(12) . . . .
C422 C421 C427 C425 -1.7(12) . . . .
C422 C423 C424 C425 0.2(14) . . . .
C423 C424 C425 C426 -174.4(9) . . . .
C423 C424 C425 C427 2.1(15) . . . .
C424 C425 C427 C421 -1.3(13) . . . .
C426 C425 C427 C421 175.1(9) . . . .
C427 C421 C422 O42 -173.2(7) . . . .
C427 C421 C422 C423 3.8(11) . . . .
C510 C511 C512 C513 3.3(15) . . . .
C510 C516 C517 N51 3.7(13) . . . .
C511 C510 C516 C515 0.8(12) . . . .
C511 C510 C516 C517 179.4(8) . . . .
C511 C512 C513 C514 178.1(9) . . . .
C511 C512 C513 C515 -2.5(15) . . . .
C512 C513 C515 C516 0.9(15) . . . .
C513 C515 C516 C510 -0.1(14) . . . .
C513 C515 C516 C517 -178.7(9) . . . .
C514 C513 C515 C516 -179.7(10) . . . .
C515 C516 C517 N51 -177.7(8) . . . .
C516 C510 C511 C512 -2.3(13) . . . .
C517 N51 C518 C519 -150.5(8) . . . .
C518 N51 C517 C516 -176.8(7) . . . .
C519 N52 C520 C521 -176.9(7) . . . .
C520 N52 C519 C518 -143.3(7) . . . .
C520 C521 C522 O52 1.6(12) . . . .
C520 C521 C522 C523 177.9(7) . . . .
C520 C521 C527 C525 -178.9(8) . . . .
C521 C522 C523 C524 0.2(13) . . . .
C522 C521 C527 C525 -1.0(13) . . . .
C522 C523 C524 C525 0.2(16) . . . .
C523 C524 C525 C526 -179.3(10) . . . .
C523 C524 C525 C527 -0.9(16) . . . .
C524 C525 C527 C521 1.3(14) . . . .
C526 C525 C527 C521 179.6(9) . . . .
C527 C521 C522 O52 -176.1(7) . . . .
C527 C521 C522 C523 0.2(11) . . . .
C610 C611 C612 C613 2.0(14) . . . .
C610 C616 C617 N61 -1.6(12) . . . .
C611 C610 C616 C615 0.3(11) . . . .
C611 C610 C616 C617 178.0(7) . . . .
C611 C612 C613 C614 177.4(9) . . . .
C611 C612 C613 C615 -0.6(14) . . . .
C612 C613 C615 C616 -1.0(14) . . . .
C613 C615 C616 C610 1.1(13) . . . .
C613 C615 C616 C617 -176.7(8) . . . .
C614 C613 C615 C616 -179.0(9) . . . .
C615 C616 C617 N61 176.1(8) . . . .
C616 C610 C611 C612 -1.8(11) . . . .
C617 N61 C618 C619 154.0(8) . . . .
C618 N61 C617 C616 176.0(7) . . . .
C619 N62 C620 C621 175.7(7) . . . .
C620 N62 C619 C618 158.7(7) . . . .
C620 C621 C622 O62 -4.1(12) . . . .
C620 C621 C622 C623 178.1(7) . . . .
C620 C621 C627 C625 179.9(8) . . . .
C621 C622 C623 C624 1.3(12) . . . .
C622 C621 C627 C625 0.2(13) . . . .
C622 C623 C624 C625 1.5(15) . . . .
C623 C624 C625 C626 173.1(9) . . . .
C623 C624 C625 C627 -3.5(15) . . . .
C624 C625 C627 C621 2.6(14) . . . .
C626 C625 C627 C621 -174.0(9) . . . .
C627 C621 C622 O62 175.7(7) . . . .
C627 C621 C622 C623 -2.1(11) . . . .
N810 Mn1 O11 C110 -94.4(9) . . . .
N810 Mn1 O12 C122 61.3(13) . . . .
